data_4301363
loop_
_publ_author_name
'Christos Lampropoulos'
'Khalil A. Abboud'
'Theocharis C. Stamatatos'
'George Christou'

_publ_section_title
;
A Nontwisted, Ferromagnetically Coupled MnIII3O Triangular Complex from the
Use of 2,6-Bis(hydroxymethyl)-p-cresol
;
_journal_name_full 'Inorganic Chemistry'
_journal_page_first 813
_journal_page_last 815
_journal_paper_doi 10.1021/ic802084h
_journal_volume 48
_journal_year 2009
_chemical_formula_sum 'C142 H206 Cl16 Mn6 N4 O38'
_chemical_formula_weight 3473.95
_chemical_name_systematic
; 
 ? 
;
_space_group_IT_number 9
_symmetry_cell_setting monoclinic
_symmetry_space_group_name_Hall 'C -2yc'
_symmetry_space_group_name_H-M 'C 1 c 1'
_atom_sites_solution_hydrogens geom
_atom_sites_solution_primary direct
_atom_sites_solution_secondary difmap
_audit_creation_method SHELXL-97
_cell_angle_alpha 90.00
_cell_angle_beta 93.56(4)
_cell_angle_gamma 90.00
_cell_formula_units_Z 4
_cell_length_a 26.38(5)
_cell_length_b 29.954(6)
_cell_length_c 19.741(4)
_cell_measurement_reflns_used 29
_cell_measurement_temperature 173(2)
_cell_measurement_theta_max 28.0
_cell_measurement_theta_min 2.0
_cell_volume 15569(3)
_computing_cell_refinement 'Bruker SMART v5.624 & SAINT 6.36a (Bruker 1998)'
_computing_data_collection 'Bruker SMART v5.624 (Bruker 1998)'
_computing_data_reduction 'Bruker SHELXTL v6.14 (Bruker 2000)'
_computing_molecular_graphics 'Bruker SHELXTL v6.14'
_computing_publication_material 'Bruker SHELXTL v6.14'
_computing_structure_refinement 'Bruker SHELXTL v6.14'
_computing_structure_solution 'Bruker SHELXTL v6.14'
_diffrn_ambient_temperature 173(2)
_diffrn_measured_fraction_theta_full 0.999
_diffrn_measured_fraction_theta_max 0.999
_diffrn_measurement_device_type 'SMART CCD area detector'
_diffrn_measurement_method '\w scans'
_diffrn_radiation_monochromator graphite
_diffrn_radiation_source 'fine-focus sealed tube'
_diffrn_radiation_type MoK\a
_diffrn_radiation_wavelength 0.71073
_diffrn_reflns_av_R_equivalents 0.1182
_diffrn_reflns_av_sigmaI/netI 0.3927
_diffrn_reflns_limit_h_max 29
_diffrn_reflns_limit_h_min -31
_diffrn_reflns_limit_k_max 35
_diffrn_reflns_limit_k_min -33
_diffrn_reflns_limit_l_max 23
_diffrn_reflns_limit_l_min -21
_diffrn_reflns_number 42931
_diffrn_reflns_theta_full 25.00
_diffrn_reflns_theta_max 25.00
_diffrn_reflns_theta_min 1.42
_diffrn_standards_decay_% 1
_diffrn_standards_number 0
_exptl_absorpt_coefficient_mu 0.754
_exptl_absorpt_correction_T_max 0.9539
_exptl_absorpt_correction_T_min 0.9117
_exptl_absorpt_correction_type integration
_exptl_absorpt_process_details 'based on measured indexed crystal faces, Bruker SHELXTL  v6.12 (Bruker 1998)'
_exptl_crystal_colour needles
_exptl_crystal_density_diffrn 1.422
_exptl_crystal_density_meas 0
_exptl_crystal_density_method 'not measured'
_exptl_crystal_description browm
_exptl_crystal_F_000 6976
_exptl_crystal_size_max 0.20
_exptl_crystal_size_mid 0.08
_exptl_crystal_size_min 0.08
_refine_diff_density_max 0.476
_refine_diff_density_min -0.327
_refine_diff_density_rms 0.064
_refine_ls_abs_structure_details 'Flack H D (1983), Acta Cryst. A39, 876-881'
_refine_ls_abs_structure_Flack 0.30(4)
_refine_ls_extinction_method none
_refine_ls_goodness_of_fit_ref 0.603
_refine_ls_hydrogen_treatment mixed
_refine_ls_matrix_type full
_refine_ls_number_parameters 735
_refine_ls_number_reflns 20997
_refine_ls_number_restraints 6
_refine_ls_restrained_S_all 0.604
_refine_ls_R_factor_all 0.1732
_refine_ls_R_factor_gt 0.0540
_refine_ls_shift/su_max 0.007
_refine_ls_shift/su_mean 0.001
_refine_ls_structure_factor_coef Fsqd
_refine_ls_weighting_details 'calc w=1/[\s^2^(Fo^2^)+(0.0330P)^2^] where P=(Fo^2^+2Fc^2^)/3'
_refine_ls_weighting_scheme calc
_refine_ls_wR_factor_gt 0.1090
_refine_ls_wR_factor_ref 0.1270
_reflns_number_gt 5279
_reflns_number_total 20997
_reflns_threshold_expression I>2\s(I)
_cod_data_source_file ic802084h_si_001.cif
_cod_data_source_block xl27
_cod_depositor_comments
;
The following automatic conversions were performed:
'_symmetry_cell_setting' value 'Monoclinic' changed to 'monoclinic'
according to '/home/saulius/struct/CIF-dictionaries/cif_core.dic'
dictionary named 'cif_core.dic' version 2.4.1 from 2010-06-29.

Automatic conversion script
Id: cif_fix_enum 1527 2010-12-29 10:47:43Z saulius 
;
_cod_original_cell_volume 15569(5)
_cod_original_sg_symbol_H-M 'C c'
_cod_database_code 4301363

loop_
_symmetry_equiv_pos_as_xyz
'x, y, z'
'x, -y, z+1/2'
'x+1/2, y+1/2, z'
'x+1/2, -y+1/2, z+1/2'

loop_
_atom_site_label
_atom_site_type_symbol
_atom_site_fract_x
_atom_site_fract_y
_atom_site_fract_z
_atom_site_U_iso_or_equiv
_atom_site_adp_type
_atom_site_occupancy
_atom_site_symmetry_multiplicity
_atom_site_calc_flag
_atom_site_refinement_flags
_atom_site_disorder_assembly
_atom_site_disorder_group
Mn1 Mn 0.54097(11) 0.62801(11) 0.63741(16) 0.0528(10) Uani 1 1 d . . .
Mn2 Mn 0.64740(11) 0.65963(10) 0.67974(15) 0.0468(9) Uani 1 1 d . . .
Mn3 Mn 0.63032(10) 0.60015(10) 0.55772(15) 0.0427(9) Uani 1 1 d . . .
Mn4 Mn 0.03330(10) 0.34011(10) 0.28373(14) 0.0419(9) Uani 1 1 d . . .
Mn5 Mn 0.05108(11) 0.40003(10) 0.40772(14) 0.0435(9) Uani 1 1 d . . .
Mn6 Mn 0.13994(11) 0.37159(10) 0.32850(15) 0.0476(10) Uani 1 1 d . . .
N1 N 0.0584(5) 0.5123(5) 0.1923(8) 0.052(5) Uiso 1 1 d . . .
N2 N 0.1189(5) 0.0129(4) 0.2812(7) 0.034(4) Uiso 1 1 d . . .
N3 N 0.3386(7) 0.75164(19) 0.2307(10) 0.049(2) Uiso 1 1 d . . .
O1 O 0.6588(4) 0.5508(4) 0.5175(6) 0.044(4) Uani 1 1 d . . .
O2 O 0.5804(4) 0.5668(4) 0.5986(6) 0.051(2) Uani 1 1 d . . .
O3 O 0.7298(4) 0.5209(3) 0.4404(5) 0.045(4) Uani 1 1 d . . .
H3 H 0.7209 0.5458 0.4550 0.068 Uiso 1 1 d R . .
O4 O 0.5009(4) 0.6308(4) 0.5494(6) 0.0471(13) Uani 1 1 d . . .
O5 O 0.5224(4) 0.7040(4) 0.6504(6) 0.0471(13) Uani 1 1 d . . .
H5B H 0.5224 0.7180 0.6936 0.057 Uiso 1 1 calc R . .
O6 O 0.4178(3) 0.5677(3) 0.5495(5) 0.102(3) Uani 1 1 d . . .
H6 H 0.4259 0.5417 0.5387 0.153 Uiso 1 1 d R . .
O7 O 0.6758(4) 0.6353(4) 0.5143(6) 0.0471(13) Uani 1 1 d . . .
H7C H 0.6972 0.6535 0.5433 0.057 Uiso 1 1 calc R . .
O8 O 0.5740(4) 0.6160(4) 0.4637(6) 0.0471(13) Uani 1 1 d . . .
O9 O 0.8043(6) 0.5846(5) 0.4344(8) 0.102(3) Uani 1 1 d . . .
H9 H 0.8229 0.5974 0.4074 0.153 Uiso 1 1 d R . .
O10 O 0.6908(4) 0.6636(3) 0.7595(6) 0.038(2) Uani 1 1 d . . .
O11 O 0.6717(4) 0.6044(4) 0.6572(6) 0.051(2) Uani 1 1 d . . .
O12 O 0.7342(5) 0.7131(4) 0.8727(6) 0.055(4) Uani 1 1 d . . .
H12 H 0.7100 0.7311 0.8757 0.083 Uiso 1 1 d R . .
O13 O 0.6207(4) 0.7200(4) 0.6994(6) 0.0471(13) Uani 1 1 d . . .
O14 O 0.6958(4) 0.6982(4) 0.6081(6) 0.0471(13) Uani 1 1 d . . .
H14A H 0.7265 0.6874 0.5911 0.057 Uiso 1 1 calc R . .
O15 O 0.6336(6) 0.7294(5) 0.8421(8) 0.102(3) Uani 1 1 d . . .
H15 H 0.6059 0.7199 0.8553 0.153 Uiso 1 1 d R . .
O16 O 0.4814(4) 0.6032(4) 0.6736(6) 0.0471(13) Uani 1 1 d . . .
O17 O 0.5750(4) 0.6314(4) 0.7228(6) 0.051(2) Uani 1 1 d . . .
O18 O 0.3982(9) 0.5635(8) 0.6560(13) 0.39(2) Uani 1 1 d D . .
H18 H 0.3691 0.5574 0.6387 0.589 Uiso 1 1 d R . .
O19 O 0.6058(4) 0.6499(4) 0.6016(6) 0.044(4) Uani 1 1 d . . .
O20 O 0.1746(4) 0.3655(3) 0.4159(6) 0.0540(19) Uani 1 1 d . . .
O21 O 0.1573(5) 0.2940(4) 0.3176(7) 0.067(3) Uani 1 1 d . . .
H21A H 0.1591 0.2772 0.2770 0.080 Uiso 1 1 calc R . .
O22 O 0.3126(3) 0.4287(2) 0.4568(5) 0.098(3) Uani 1 1 d . . .
H22 H 0.3093 0.4417 0.4191 0.146 Uiso 1 1 d R . .
O23 O 0.1952(4) 0.3992(5) 0.2901(7) 0.088(3) Uani 1 1 d . . .
O24 O 0.1003(4) 0.3703(4) 0.2438(6) 0.040(3) Uani 1 1 d . . .
O25 O 0.3022(5) 0.4398(7) 0.3030(9) 0.280(14) Uani 1 1 d . . .
H25 H 0.2890 0.4148 0.3099 0.419 Uiso 1 1 d R . .
O26 O 0.0248(4) 0.4508(3) 0.4483(6) 0.041(4) Uani 1 1 d . . .
O27 O 0.1036(4) 0.4332(4) 0.3687(6) 0.038(3) Uani 1 1 d . . .
O28 O -0.0467(5) 0.4800(5) 0.5294(7) 0.089(5) Uani 1 1 d . . .
H28 H -0.0316 0.4574 0.5155 0.133 Uiso 1 1 d R . .
O29 O -0.0014(4) 0.3632(4) 0.4480(6) 0.042(2) Uani 1 1 d . . .
O30 O 0.1069(4) 0.3800(3) 0.4968(6) 0.0540(19) Uani 1 1 d . . .
H30O H 0.1358 0.3971 0.5114 0.065 Uiso 1 1 calc R . .
O31 O -0.1266(4) 0.4136(5) 0.5288(6) 0.066(3) Uani 1 1 d . . .
H31 H -0.1109 0.4380 0.5280 0.099 Uiso 1 1 d R . .
O32 O -0.0125(4) 0.3339(4) 0.2051(6) 0.0471(13) Uani 1 1 d . . .
O33 O 0.0034(3) 0.3954(4) 0.3094(5) 0.027(2) Uani 1 1 d . . .
O34 O -0.0539(5) 0.2841(4) 0.0837(8) 0.081(5) Uani 1 1 d . . .
H34 H -0.0594 0.2822 0.1251 0.122 Uiso 1 1 d R . .
O35 O 0.0608(4) 0.2829(3) 0.2683(6) 0.0540(19) Uani 1 1 d . . .
O36 O -0.0193(4) 0.3038(4) 0.3616(7) 0.051(3) Uani 1 1 d . . .
H36A H -0.0510 0.3155 0.3739 0.061 Uiso 1 1 calc R . .
O37 O 0.0480(6) 0.2657(6) 0.1281(9) 0.154(6) Uani 1 1 d . . .
H37 H 0.0307 0.2609 0.0916 0.231 Uiso 1 1 d R . .
O38 O 0.0815(4) 0.3505(3) 0.3637(6) 0.031(3) Uani 1 1 d . . .
Cl1 Cl 0.0997(3) 0.5851(2) 0.2546(4) 0.121(3) Uani 1 1 d . . .
Cl2 Cl 0.0824(2) 0.08515(17) 0.2130(3) 0.086(2) Uani 1 1 d . . .
Cl3A Cl 0.3426(4) 0.6851(3) 0.1421(5) 0.049(3) Uani 0.50 1 d PD . .
Cl3B Cl 0.3355(4) 0.6842(3) 0.3232(5) 0.047(3) Uani 0.50 1 d PD . .
C1 C 0.6449(4) 0.5069(3) 0.5241(6) 0.029(5) Uiso 1 1 d G . .
C2 C 0.5968(4) 0.4940(3) 0.5418(6) 0.042(5) Uiso 1 1 d G . .
C3 C 0.5846(3) 0.4489(3) 0.5454(6) 0.033(5) Uiso 1 1 d G . .
H3A H 0.5518 0.4401 0.5575 0.040 Uiso 1 1 calc R . .
C4 C 0.6205(4) 0.4168(3) 0.5312(6) 0.051(5) Uiso 1 1 d G . .
C5 C 0.6685(4) 0.4297(3) 0.5135(6) 0.073(6) Uiso 1 1 d G . .
H5A H 0.6930 0.4077 0.5038 0.087 Uiso 1 1 calc R . .
C6 C 0.6807(3) 0.4748(4) 0.5100(6) 0.041(5) Uiso 1 1 d G . .
C7 C 0.5591(6) 0.5284(5) 0.5573(9) 0.042(5) Uiso 1 1 d . . .
H7A H 0.5319 0.5142 0.5822 0.051 Uiso 1 1 calc R . .
H7B H 0.5433 0.5401 0.5141 0.051 Uiso 1 1 calc R . .
C8 C 0.7325(5) 0.4903(5) 0.4934(8) 0.031(4) Uiso 1 1 d . . .
H8A H 0.7497 0.5042 0.5341 0.037 Uiso 1 1 calc R . .
H8B H 0.7530 0.4642 0.4807 0.037 Uiso 1 1 calc R . .
C9 C 0.5999(6) 0.3682(5) 0.5403(9) 0.056(6) Uiso 1 1 d . . .
H9A H 0.6257 0.3466 0.5280 0.084 Uiso 1 1 calc R . .
H9B H 0.5690 0.3640 0.5109 0.084 Uiso 1 1 calc R . .
H9C H 0.5922 0.3636 0.5877 0.084 Uiso 1 1 calc R . .
C11 C 0.4605(3) 0.6603(3) 0.5405(5) 0.025(4) Uiso 1 1 d G . .
C12 C 0.4642(3) 0.7056(3) 0.5555(5) 0.043(5) Uiso 1 1 d G . .
C13 C 0.4237(4) 0.7339(2) 0.5378(6) 0.045(5) Uiso 1 1 d G . .
H13A H 0.4262 0.7648 0.5480 0.054 Uiso 1 1 calc R . .
C14 C 0.3797(3) 0.7169(3) 0.5052(6) 0.052(5) Uiso 1 1 d G . .
C15 C 0.3760(3) 0.6716(3) 0.4902(6) 0.049(5) Uiso 1 1 d G . .
H15A H 0.3459 0.6600 0.4679 0.059 Uiso 1 1 calc R . .
C16 C 0.4165(4) 0.6433(2) 0.5079(6) 0.067(6) Uiso 1 1 d G . .
C17 C 0.5105(6) 0.7281(5) 0.5865(9) 0.057(5) Uiso 1 1 d . . .
H17A H 0.5390 0.7258 0.5563 0.068 Uiso 1 1 calc R . .
H17B H 0.5037 0.7600 0.5953 0.068 Uiso 1 1 calc R . .
C18 C 0.4177(7) 0.5933(6) 0.4896(9) 0.066(6) Uiso 1 1 d . . .
H18A H 0.3877 0.5856 0.4593 0.080 Uiso 1 1 calc R . .
H18B H 0.4486 0.5867 0.4653 0.080 Uiso 1 1 calc R . .
C19 C 0.3264(6) 0.7411(6) 0.4923(10) 0.084(7) Uiso 1 1 d . . .
H19A H 0.3022 0.7205 0.4692 0.127 Uiso 1 1 calc R . .
H19B H 0.3305 0.7675 0.4639 0.127 Uiso 1 1 calc R . .
H19C H 0.3137 0.7502 0.5359 0.127 Uiso 1 1 calc R . .
C21 C 0.6831(4) 0.6388(4) 0.4496(4) 0.038(5) Uiso 1 1 d G . .
C22 C 0.6395(3) 0.6511(4) 0.4108(5) 0.041(5) Uiso 1 1 d G . .
C23 C 0.6413(3) 0.6569(3) 0.3412(5) 0.057(5) Uiso 1 1 d G . .
H23A H 0.6115 0.6653 0.3147 0.068 Uiso 1 1 calc R . .
C24 C 0.6867(4) 0.6506(3) 0.3102(4) 0.041(4) Uiso 1 1 d G . .
C25 C 0.7303(3) 0.6384(3) 0.3490(5) 0.052(5) Uiso 1 1 d G . .
H25A H 0.7613 0.6341 0.3278 0.063 Uiso 1 1 calc R . .
C26 C 0.7285(3) 0.6325(4) 0.4186(5) 0.047(5) Uiso 1 1 d G . .
C27 C 0.5988(5) 0.6588(5) 0.4298(7) 0.043(4) Uiso 1 1 d . . .
H27A H 0.5763 0.6690 0.3909 0.052 Uiso 1 1 calc R . .
H27B H 0.6016 0.6833 0.4635 0.052 Uiso 1 1 calc R . .
C28 C 0.7765(8) 0.6177(7) 0.4687(11) 0.089(8) Uiso 1 1 d . . .
H28A H 0.7985 0.6439 0.4799 0.106 Uiso 1 1 calc R . .
H28B H 0.7646 0.6054 0.5115 0.106 Uiso 1 1 calc R . .
C29 C 0.6923(6) 0.6577(5) 0.2330(8) 0.073(5) Uiso 1 1 d . . .
H29A H 0.7272 0.6509 0.2222 0.109 Uiso 1 1 calc R . .
H29B H 0.6846 0.6889 0.2212 0.109 Uiso 1 1 calc R . .
H29C H 0.6688 0.6380 0.2070 0.109 Uiso 1 1 calc R . .
C31 C 0.7246(3) 0.6337(3) 0.7844(5) 0.020(4) Uiso 1 1 d G . .
C32 C 0.7422(4) 0.5997(3) 0.7443(4) 0.039(5) Uiso 1 1 d G . .
C33 C 0.7770(4) 0.5688(3) 0.7720(5) 0.033(5) Uiso 1 1 d G . .
H33A H 0.7890 0.5455 0.7445 0.039 Uiso 1 1 calc R . .
C34 C 0.7941(3) 0.5720(3) 0.8398(6) 0.040(5) Uiso 1 1 d G . .
C35 C 0.7765(4) 0.6060(4) 0.8800(4) 0.043(5) Uiso 1 1 d G . .
H35A H 0.7882 0.6082 0.9264 0.052 Uiso 1 1 calc R . .
C36 C 0.7418(4) 0.6369(3) 0.8523(5) 0.042(5) Uiso 1 1 d G . .
C37 C 0.7309(7) 0.5999(6) 0.6681(10) 0.059(6) Uiso 1 1 d . . .
H37A H 0.7426 0.5718 0.6477 0.071 Uiso 1 1 calc R . .
H37B H 0.7480 0.6253 0.6471 0.071 Uiso 1 1 calc R . .
C38 C 0.7189(6) 0.6687(5) 0.8973(9) 0.058(6) Uiso 1 1 d . . .
H38A H 0.7319 0.6639 0.9449 0.069 Uiso 1 1 calc R . .
H38B H 0.6815 0.6656 0.8946 0.069 Uiso 1 1 calc R . .
C39 C 0.8316(5) 0.5301(4) 0.8641(7) 0.045(5) Uiso 1 1 d . . .
H39A H 0.8418 0.5333 0.9125 0.068 Uiso 1 1 calc R . .
H39B H 0.8618 0.5304 0.8377 0.068 Uiso 1 1 calc R . .
H39C H 0.8134 0.5019 0.8566 0.068 Uiso 1 1 calc R . .
C41 C 0.6512(3) 0.7582(2) 0.6924(4) 0.040(4) Uiso 1 1 d G . .
C42 C 0.6779(3) 0.7687(2) 0.6359(4) 0.031(3) Uiso 1 1 d G . .
C43 C 0.7042(3) 0.8088(3) 0.6336(3) 0.050(4) Uiso 1 1 d G . .
H43A H 0.7224 0.8160 0.5951 0.060 Uiso 1 1 calc R . .
C44 C 0.7038(3) 0.8385(2) 0.6878(4) 0.038(3) Uiso 1 1 d G . .
C45 C 0.6772(3) 0.8280(3) 0.7442(4) 0.042(3) Uiso 1 1 d G . .
H45A H 0.6769 0.8482 0.7812 0.050 Uiso 1 1 calc R . .
C46 C 0.6509(3) 0.7879(3) 0.7465(4) 0.051(4) Uiso 1 1 d G . .
C47 C 0.6738(6) 0.7406(4) 0.5921(7) 0.044(5) Uiso 1 1 d . . .
H47A H 0.6894 0.7523 0.5514 0.053 Uiso 1 1 calc R . .
H47B H 0.6372 0.7361 0.5798 0.053 Uiso 1 1 calc R . .
C48 C 0.6241(5) 0.7753(4) 0.8062(7) 0.055(5) Uiso 1 1 d . . .
H48A H 0.5873 0.7770 0.7931 0.066 Uiso 1 1 calc R . .
H48B H 0.6313 0.7988 0.8408 0.066 Uiso 1 1 calc R . .
C49 C 0.7317(5) 0.8843(4) 0.6834(7) 0.070(4) Uiso 1 1 d . . .
H49A H 0.7487 0.8858 0.6407 0.105 Uiso 1 1 calc R . .
H49B H 0.7570 0.8871 0.7217 0.105 Uiso 1 1 calc R . .
H49C H 0.7069 0.9086 0.6849 0.105 Uiso 1 1 calc R . .
C51 C 0.4812(5) 0.5842(4) 0.7405(5) 0.077(6) Uiso 1 1 d G . .
C52 C 0.5087(4) 0.6081(4) 0.7908(7) 0.085(8) Uiso 1 1 d G . .
C53 C 0.5006(4) 0.6005(4) 0.8587(6) 0.091(7) Uiso 1 1 d G . .
H53A H 0.5195 0.6168 0.8931 0.109 Uiso 1 1 calc R . .
C54 C 0.4650(4) 0.5691(4) 0.8765(4) 0.074(5) Uiso 1 1 d G . .
C55 C 0.4374(4) 0.5453(4) 0.8262(6) 0.109(7) Uiso 1 1 d G . .
H55A H 0.4130 0.5238 0.8384 0.131 Uiso 1 1 calc R . .
C56 C 0.4455(4) 0.5528(4) 0.7583(5) 0.057(5) Uiso 1 1 d GD . .
C57 C 0.4168(13) 0.5291(8) 0.6986(12) 0.201(17) Uiso 1 1 d D . .
H57A H 0.4400 0.5094 0.6746 0.241 Uiso 1 1 calc R . .
H57B H 0.3887 0.5109 0.7147 0.241 Uiso 1 1 calc R . .
C58 C 0.5450(7) 0.6426(7) 0.7812(11) 0.073(7) Uiso 1 1 d . . .
H58A H 0.5679 0.6458 0.8226 0.087 Uiso 1 1 calc R . .
H58B H 0.5273 0.6714 0.7727 0.087 Uiso 1 1 calc R . .
C59 C 0.4513(5) 0.5637(5) 0.9508(7) 0.115(6) Uiso 1 1 d . . .
H59A H 0.4248 0.5409 0.9534 0.172 Uiso 1 1 calc R . .
H59B H 0.4387 0.5922 0.9676 0.172 Uiso 1 1 calc R . .
H59C H 0.4815 0.5546 0.9787 0.172 Uiso 1 1 calc R . .
C61 C 0.2168(3) 0.3405(4) 0.4311(6) 0.071(6) Uiso 1 1 d G . .
C62 C 0.2157(4) 0.2949(4) 0.4185(6) 0.044(5) Uiso 1 1 d G . .
C63 C 0.2592(5) 0.2693(3) 0.4318(6) 0.072(6) Uiso 1 1 d G . .
H63A H 0.2584 0.2381 0.4231 0.087 Uiso 1 1 calc R . .
C64 C 0.3038(4) 0.2895(3) 0.4577(6) 0.053(5) Uiso 1 1 d G . .
C65 C 0.3048(3) 0.3351(3) 0.4703(6) 0.069(6) Uiso 1 1 d G . .
H65A H 0.3353 0.3489 0.4880 0.083 Uiso 1 1 calc R . .
C66 C 0.2614(4) 0.3607(3) 0.4570(6) 0.041(5) Uiso 1 1 d G . .
C67 C 0.1644(5) 0.2787(5) 0.3844(8) 0.040(5) Uiso 1 1 d . . .
H67A H 0.1636 0.2456 0.3845 0.048 Uiso 1 1 calc R . .
H67B H 0.1362 0.2895 0.4109 0.048 Uiso 1 1 calc R . .
C68 C 0.2692(7) 0.4097(6) 0.4684(10) 0.075(7) Uiso 1 1 d . . .
H68A H 0.2425 0.4254 0.4401 0.090 Uiso 1 1 calc R . .
H68B H 0.2625 0.4158 0.5163 0.090 Uiso 1 1 calc R . .
C69 C 0.3440(6) 0.2524(5) 0.4773(9) 0.069(6) Uiso 1 1 d . . .
H69A H 0.3750 0.2663 0.4976 0.104 Uiso 1 1 calc R . .
H69B H 0.3521 0.2358 0.4365 0.104 Uiso 1 1 calc R . .
H69C H 0.3302 0.2319 0.5101 0.104 Uiso 1 1 calc R . .
C71 C 0.2003(5) 0.4074(4) 0.2285(5) 0.054(5) Uiso 1 1 d G . .
C72 C 0.1721(4) 0.3912(3) 0.1718(6) 0.043(5) Uiso 1 1 d G . .
C73 C 0.1788(4) 0.4093(4) 0.1082(5) 0.048(4) Uiso 1 1 d G . .
H73A H 0.1596 0.3983 0.0695 0.057 Uiso 1 1 calc R . .
C74 C 0.2136(4) 0.4436(4) 0.1011(5) 0.139(8) Uiso 1 1 d G . .
C75 C 0.2417(4) 0.4598(3) 0.1578(7) 0.100(6) Uiso 1 1 d G . .
H75A H 0.2655 0.4832 0.1530 0.120 Uiso 1 1 calc R . .
C76 C 0.2351(4) 0.4417(4) 0.2214(6) 0.108(7) Uiso 1 1 d G . .
C77 C 0.1312(6) 0.3576(6) 0.1881(9) 0.037(5) Uiso 1 1 d . . .
H77A H 0.1085 0.3531 0.1468 0.045 Uiso 1 1 calc R . .
H77B H 0.1477 0.3287 0.1993 0.045 Uiso 1 1 calc R . .
C78 C 0.2655(9) 0.4698(7) 0.2761(12) 0.123(10) Uiso 1 1 d . . .
H78A H 0.2816 0.4959 0.2555 0.147 Uiso 1 1 calc R . .
H78B H 0.2433 0.4802 0.3115 0.147 Uiso 1 1 calc R . .
C79 C 0.2232(4) 0.4607(4) 0.0285(6) 0.072(4) Uiso 1 1 d . . .
H79A H 0.1994 0.4461 -0.0046 0.108 Uiso 1 1 calc R . .
H79B H 0.2581 0.4537 0.0179 0.108 Uiso 1 1 calc R . .
H79C H 0.2181 0.4931 0.0265 0.108 Uiso 1 1 calc R . .
C81 C 0.0392(4) 0.4929(2) 0.4403(6) 0.028(5) Uiso 1 1 d G . .
C82 C 0.0874(4) 0.5051(3) 0.4226(6) 0.029(4) Uiso 1 1 d G . .
C83 C 0.1002(3) 0.5500(4) 0.4181(6) 0.056(6) Uiso 1 1 d G . .
H83A H 0.1332 0.5583 0.4060 0.067 Uiso 1 1 calc R . .
C84 C 0.0648(4) 0.5827(2) 0.4314(6) 0.038(5) Uiso 1 1 d G . .
C85 C 0.0165(3) 0.5705(3) 0.4491(6) 0.028(4) Uiso 1 1 d G . .
H85A H -0.0077 0.5928 0.4582 0.033 Uiso 1 1 calc R . .
C86 C 0.0037(3) 0.5256(3) 0.4536(6) 0.037(5) Uiso 1 1 d G . .
C87 C 0.1252(6) 0.4686(5) 0.4025(9) 0.038(5) Uiso 1 1 d . . .
H87A H 0.1504 0.4823 0.3738 0.046 Uiso 1 1 calc R . .
H87B H 0.1438 0.4575 0.4443 0.046 Uiso 1 1 calc R . .
C88 C -0.0488(7) 0.5165(6) 0.4747(11) 0.085(7) Uiso 1 1 d . . .
H88A H -0.0707 0.5067 0.4349 0.102 Uiso 1 1 calc R . .
H88B H -0.0635 0.5442 0.4928 0.102 Uiso 1 1 calc R . .
C89 C 0.0727(7) 0.6308(6) 0.4314(10) 0.080(7) Uiso 1 1 d . . .
H89A H 0.0410 0.6459 0.4406 0.120 Uiso 1 1 calc R . .
H89B H 0.0835 0.6401 0.3870 0.120 Uiso 1 1 calc R . .
H89C H 0.0991 0.6386 0.4666 0.120 Uiso 1 1 calc R . .
C91 C -0.0042(4) 0.3595(4) 0.5199(4) 0.045(5) Uiso 1 1 d G . .
C92 C 0.0366(3) 0.3477(4) 0.5642(5) 0.046(5) Uiso 1 1 d G . .
C93 C 0.0296(3) 0.3417(3) 0.6328(5) 0.042(4) Uiso 1 1 d G . .
H93A H 0.0575 0.3336 0.6630 0.051 Uiso 1 1 calc R . .
C94 C -0.0183(4) 0.3475(3) 0.6571(4) 0.068(5) Uiso 1 1 d G . .
C95 C -0.0592(3) 0.3593(4) 0.6129(6) 0.065(5) Uiso 1 1 d G . .
H95A H -0.0919 0.3632 0.6295 0.078 Uiso 1 1 calc R . .
C96 C -0.0521(4) 0.3653(4) 0.5443(6) 0.046(5) Uiso 1 1 d G . .
C97 C 0.0942(4) 0.3418(4) 0.5256(6) 0.034(4) Uiso 1 1 d . . .
H97A H 0.1212 0.3329 0.5600 0.040 Uiso 1 1 calc R . .
H97B H 0.0910 0.3180 0.4908 0.040 Uiso 1 1 calc R . .
C98 C -0.0955(6) 0.3792(6) 0.5020(9) 0.042(5) Uiso 1 1 d . . .
H98A H -0.1172 0.3527 0.4922 0.050 Uiso 1 1 calc R . .
H98B H -0.0835 0.3898 0.4583 0.050 Uiso 1 1 calc R . .
C99 C -0.0269(6) 0.3375(6) 0.7325(9) 0.109(7) Uiso 1 1 d . . .
H99A H -0.0627 0.3424 0.7409 0.164 Uiso 1 1 calc R . .
H99B H -0.0056 0.3574 0.7616 0.164 Uiso 1 1 calc R . .
H99C H -0.0178 0.3064 0.7427 0.164 Uiso 1 1 calc R . .
C101 C -0.0474(4) 0.3661(3) 0.1809(6) 0.060(6) Uiso 1 1 d G . .
C102 C -0.0656(4) 0.3986(4) 0.2235(4) 0.031(5) Uiso 1 1 d G . .
C103 C -0.0987(4) 0.4313(3) 0.1973(6) 0.061(6) Uiso 1 1 d G . .
H10A H -0.1111 0.4535 0.2264 0.073 Uiso 1 1 calc R . .
C104 C -0.1135(4) 0.4315(3) 0.1285(6) 0.042(5) Uiso 1 1 d G . .
C105 C -0.0954(4) 0.3991(4) 0.0859(4) 0.028(4) Uiso 1 1 d G . .
H10B H -0.1055 0.3992 0.0389 0.033 Uiso 1 1 calc R . .
C106 C -0.0623(4) 0.3664(3) 0.1121(5) 0.038(5) Uiso 1 1 d G . .
C107 C -0.0462(6) 0.4010(6) 0.2983(9) 0.036(5) Uiso 1 1 d . . .
H10C H -0.0556 0.4304 0.3166 0.043 Uiso 1 1 calc R . .
H10I H -0.0638 0.3778 0.3238 0.043 Uiso 1 1 calc R . .
C108 C -0.0459(6) 0.3277(5) 0.0673(8) 0.030(4) Uiso 1 1 d . . .
H10D H -0.0626 0.3325 0.0216 0.036 Uiso 1 1 calc R . .
H10E H -0.0089 0.3311 0.0627 0.036 Uiso 1 1 calc R . .
C109 C -0.1501(6) 0.4617(5) 0.0953(8) 0.052(5) Uiso 1 1 d . . .
H10F H -0.1601 0.4843 0.1279 0.077 Uiso 1 1 calc R . .
H10G H -0.1801 0.4449 0.0785 0.077 Uiso 1 1 calc R . .
H10H H -0.1348 0.4764 0.0572 0.077 Uiso 1 1 calc R . .
C111 C 0.0368(3) 0.2442(2) 0.2595(4) 0.037(4) Uiso 1 1 d G . .
C112 C 0.0096(3) 0.2300(3) 0.3136(4) 0.039(4) Uiso 1 1 d G . .
C113 C -0.0156(3) 0.1893(3) 0.3102(4) 0.041(3) Uiso 1 1 d G . .
H11A H -0.0342 0.1796 0.3472 0.049 Uiso 1 1 calc R . .
C114 C -0.0137(3) 0.1628(2) 0.2526(4) 0.043(3) Uiso 1 1 d G . .
C115 C 0.0134(3) 0.1770(3) 0.1985(4) 0.059(4) Uiso 1 1 d G . .
H11B H 0.0147 0.1589 0.1591 0.071 Uiso 1 1 calc R . .
C116 C 0.0387(3) 0.2177(3) 0.2019(4) 0.044(4) Uiso 1 1 d G . .
C117 C 0.0009(5) 0.2640(4) 0.3868(7) 0.036(4) Uiso 1 1 d . . .
H11C H -0.0227 0.2495 0.4171 0.043 Uiso 1 1 calc R . .
H11D H 0.0337 0.2693 0.4126 0.043 Uiso 1 1 calc R . .
C118 C 0.0716(5) 0.2303(5) 0.1470(7) 0.058(5) Uiso 1 1 d . . .
H11E H 0.1070 0.2364 0.1643 0.070 Uiso 1 1 calc R . .
H11I H 0.0714 0.2075 0.1107 0.070 Uiso 1 1 calc R . .
C119 C -0.0436(4) 0.1204(4) 0.2492(6) 0.067(4) Uiso 1 1 d . . .
H11F H -0.0383 0.1051 0.2063 0.101 Uiso 1 1 calc R . .
H11G H -0.0798 0.1272 0.2517 0.101 Uiso 1 1 calc R . .
H11H H -0.0324 0.1011 0.2873 0.101 Uiso 1 1 calc R . .
C121 C 0.1012(6) 0.5236(5) 0.2402(9) 0.072(6) Uiso 1 1 d . . .
H12A H 0.1337 0.5149 0.2213 0.087 Uiso 1 1 calc R . .
H12B H 0.0981 0.5075 0.2836 0.087 Uiso 1 1 calc R . .
C122 C 0.0809(5) 0.5283(5) 0.1209(7) 0.056(5) Uiso 1 1 d . . .
H12C H 0.0581 0.5157 0.0839 0.067 Uiso 1 1 calc R . .
H12D H 0.0768 0.5611 0.1185 0.067 Uiso 1 1 calc R . .
C123 C 0.1349(4) 0.5182(4) 0.1029(7) 0.049(4) Uiso 1 1 d . . .
H12I H 0.1406 0.5308 0.0582 0.073 Uiso 1 1 calc R . .
H12J H 0.1400 0.4858 0.1020 0.073 Uiso 1 1 calc R . .
H12K H 0.1589 0.5316 0.1370 0.073 Uiso 1 1 calc R . .
C124 C 0.0619(6) 0.4623(5) 0.1882(9) 0.042(5) Uiso 1 1 d . . .
H12E H 0.0433 0.4498 0.2259 0.051 Uiso 1 1 calc R . .
H12F H 0.0980 0.4540 0.1966 0.051 Uiso 1 1 calc R . .
C125 C 0.0409(7) 0.4381(6) 0.1192(9) 0.074(6) Uiso 1 1 d . . .
H12L H 0.0438 0.4057 0.1247 0.111 Uiso 1 1 calc R . .
H12M H 0.0610 0.4478 0.0817 0.111 Uiso 1 1 calc R . .
H12N H 0.0052 0.4461 0.1093 0.111 Uiso 1 1 calc R . .
C126 C 0.0011(5) 0.5255(5) 0.2026(7) 0.046(4) Uiso 1 1 d . . .
H12G H -0.0032 0.5577 0.1925 0.056 Uiso 1 1 calc R . .
H12H H -0.0210 0.5088 0.1689 0.056 Uiso 1 1 calc R . .
C127 C -0.0156(7) 0.5175(6) 0.2656(10) 0.069(6) Uiso 1 1 d . . .
H12O H -0.0515 0.5259 0.2663 0.104 Uiso 1 1 calc R . .
H12P H 0.0045 0.5351 0.2994 0.104 Uiso 1 1 calc R . .
H12Q H -0.0119 0.4857 0.2764 0.104 Uiso 1 1 calc R . .
C200 C 0.1135(7) -0.0380(6) 0.2773(11) 0.068(7) Uiso 1 1 d . . .
H20A H 0.0772 -0.0464 0.2775 0.081 Uiso 1 1 calc R . .
H20B H 0.1269 -0.0491 0.2347 0.081 Uiso 1 1 calc R . .
C201 C 0.1425(5) -0.0587(4) 0.3369(7) 0.032(4) Uiso 1 1 d . . .
H20D H 0.1369 -0.0910 0.3366 0.047 Uiso 1 1 calc R . .
H20C H 0.1308 -0.0460 0.3790 0.047 Uiso 1 1 calc R . .
H20E H 0.1788 -0.0525 0.3343 0.047 Uiso 1 1 calc R . .
C202 C 0.1687(6) 0.0297(6) 0.2748(8) 0.077(6) Uiso 1 1 d . . .
H20F H 0.1923 0.0151 0.3089 0.093 Uiso 1 1 calc R . .
H20G H 0.1691 0.0621 0.2841 0.093 Uiso 1 1 calc R . .
C203 C 0.1879(7) 0.0206(6) 0.1986(10) 0.076(7) Uiso 1 1 d . . .
H20I H 0.2219 0.0333 0.1953 0.114 Uiso 1 1 calc R . .
H20J H 0.1643 0.0347 0.1648 0.114 Uiso 1 1 calc R . .
H20H H 0.1891 -0.0116 0.1902 0.114 Uiso 1 1 calc R . .
C204 C 0.1130(5) 0.0356(4) 0.3416(7) 0.053(5) Uiso 1 1 d . . .
H20L H 0.1200 0.0677 0.3355 0.064 Uiso 1 1 calc R . .
H20K H 0.1373 0.0239 0.3775 0.064 Uiso 1 1 calc R . .
C205 C 0.0570(5) 0.0291(4) 0.3632(7) 0.058(5) Uiso 1 1 d . . .
H20N H 0.0525 0.0454 0.4055 0.087 Uiso 1 1 calc R . .
H20M H 0.0505 -0.0027 0.3702 0.087 Uiso 1 1 calc R . .
H20O H 0.0331 0.0406 0.3274 0.087 Uiso 1 1 calc R . .
C206 C 0.0888(5) 0.0303(4) 0.2178(7) 0.037(4) Uiso 1 1 d . . .
H20P H 0.0545 0.0168 0.2160 0.044 Uiso 1 1 calc R . .
H20Q H 0.1058 0.0200 0.1773 0.044 Uiso 1 1 calc R . .
C300 C 0.3751(6) 0.7785(6) 0.2839(9) 0.065(6) Uiso 1 1 d . . .
H30A H 0.3922 0.7570 0.3159 0.078 Uiso 1 1 calc R . .
H30B H 0.4017 0.7937 0.2592 0.078 Uiso 1 1 calc R . .
C301 C 0.3478(6) 0.8121(6) 0.3228(9) 0.071(6) Uiso 1 1 d . . .
H30D H 0.3721 0.8282 0.3533 0.107 Uiso 1 1 calc R . .
H30C H 0.3227 0.7970 0.3495 0.107 Uiso 1 1 calc R . .
H30E H 0.3304 0.8332 0.2913 0.107 Uiso 1 1 calc R . .
C302 C 0.3034(5) 0.7820(5) 0.1943(8) 0.038(5) Uiso 1 1 d . . .
H30G H 0.2840 0.7981 0.2280 0.046 Uiso 1 1 calc R . .
H30F H 0.2788 0.7640 0.1659 0.046 Uiso 1 1 calc R . .
C303 C 0.3268(6) 0.8161(5) 0.1494(8) 0.042(5) Uiso 1 1 d . . .
H30I H 0.2999 0.8341 0.1263 0.063 Uiso 1 1 calc R . .
H30J H 0.3462 0.8008 0.1156 0.063 Uiso 1 1 calc R . .
H30H H 0.3495 0.8356 0.1772 0.063 Uiso 1 1 calc R . .
C304 C 0.3742(4) 0.7252(3) 0.1883(5) 0.016(3) Uiso 1 1 d D . .
H30L H 0.4009 0.7111 0.2186 0.019 Uiso 1 1 calc R . .
H30K H 0.3910 0.7457 0.1574 0.019 Uiso 1 1 calc R . .
C305 C 0.3088(6) 0.7191(5) 0.2635(8) 0.127(9) Uiso 1 1 d D . .
H30N H 0.2923 0.7003 0.2274 0.153 Uiso 1 1 calc R . .
H30M H 0.2814 0.7355 0.2849 0.153 Uiso 1 1 calc R . .

loop_
_atom_site_aniso_label
_atom_site_aniso_U_11
_atom_site_aniso_U_22
_atom_site_aniso_U_33
_atom_site_aniso_U_23
_atom_site_aniso_U_13
_atom_site_aniso_U_12
Mn1 0.041(2) 0.062(2) 0.053(2) -0.002(2) -0.0202(19) 0.0014(18)
Mn2 0.047(2) 0.045(2) 0.047(2) -0.0020(18) -0.0159(18) 0.0048(17)
Mn3 0.039(2) 0.0292(17) 0.057(2) 0.0017(17) -0.0177(18) -0.0034(16)
Mn4 0.047(2) 0.038(2) 0.038(2) -0.0041(17) -0.0235(17) 0.0058(17)
Mn5 0.049(2) 0.049(2) 0.030(2) -0.0011(17) -0.0152(17) 0.0058(17)
Mn6 0.050(2) 0.041(2) 0.049(2) -0.0096(18) -0.0163(19) 0.0151(17)
O1 0.050(8) 0.049(8) 0.034(8) -0.012(7) 0.008(6) 0.006(7)
O2 0.043(5) 0.048(5) 0.056(5) 0.001(4) -0.039(4) -0.005(4)
O3 0.062(8) 0.032(7) 0.039(7) 0.024(6) -0.014(6) -0.006(6)
O4 0.046(3) 0.055(3) 0.038(3) -0.009(2) -0.011(2) 0.002(2)
O5 0.046(3) 0.055(3) 0.038(3) -0.009(2) -0.011(2) 0.002(2)
O6 0.105(6) 0.090(5) 0.108(6) -0.011(5) -0.012(5) -0.004(4)
O7 0.046(3) 0.055(3) 0.038(3) -0.009(2) -0.011(2) 0.002(2)
O8 0.046(3) 0.055(3) 0.038(3) -0.009(2) -0.011(2) 0.002(2)
O9 0.105(6) 0.090(5) 0.108(6) -0.011(5) -0.012(5) -0.004(4)
O10 0.039(5) 0.032(4) 0.041(5) 0.000(4) -0.022(4) 0.010(4)
O11 0.043(5) 0.048(5) 0.056(5) 0.001(4) -0.039(4) -0.005(4)
O12 0.067(9) 0.053(8) 0.044(7) -0.009(6) -0.013(7) -0.010(7)
O13 0.046(3) 0.055(3) 0.038(3) -0.009(2) -0.011(2) 0.002(2)
O14 0.046(3) 0.055(3) 0.038(3) -0.009(2) -0.011(2) 0.002(2)
O15 0.105(6) 0.090(5) 0.108(6) -0.011(5) -0.012(5) -0.004(4)
O16 0.046(3) 0.055(3) 0.038(3) -0.009(2) -0.011(2) 0.002(2)
O17 0.043(5) 0.048(5) 0.056(5) 0.001(4) -0.039(4) -0.005(4)
O18 0.28(3) 0.59(5) 0.31(4) -0.22(3) 0.02(2) -0.28(3)
O19 0.052(7) 0.045(8) 0.033(8) -0.001(6) -0.023(6) -0.020(6)
O20 0.061(4) 0.028(3) 0.066(4) -0.004(3) -0.051(3) 0.007(3)
O21 0.091(7) 0.067(6) 0.038(6) -0.023(5) -0.029(5) 0.021(5)
O22 0.040(5) 0.088(6) 0.158(10) 0.003(6) -0.046(6) -0.023(5)
O23 0.028(6) 0.162(9) 0.071(8) 0.011(7) -0.022(5) -0.018(6)
O24 0.042(6) 0.057(6) 0.020(6) 0.008(5) 0.005(5) 0.014(5)
O25 0.110(11) 0.45(3) 0.26(2) -0.22(2) -0.145(12) 0.172(15)
O26 0.043(7) 0.013(6) 0.064(9) 0.006(6) -0.030(6) -0.011(6)
O27 0.054(6) 0.021(5) 0.039(6) -0.006(5) -0.004(5) -0.011(5)
O28 0.059(9) 0.106(11) 0.104(12) -0.066(9) 0.025(8) -0.014(8)
O29 0.041(5) 0.050(5) 0.032(5) 0.020(4) -0.018(4) -0.032(4)
O30 0.061(4) 0.028(3) 0.066(4) -0.004(3) -0.051(3) 0.007(3)
O31 0.035(5) 0.131(8) 0.031(6) 0.007(6) -0.005(5) -0.001(6)
O32 0.046(3) 0.055(3) 0.038(3) -0.009(2) -0.011(2) 0.002(2)
O33 0.007(5) 0.056(6) 0.018(5) -0.007(5) 0.002(4) 0.008(4)
O34 0.060(9) 0.056(9) 0.128(13) -0.018(9) 0.013(9) -0.006(8)
O35 0.061(4) 0.028(3) 0.066(4) -0.004(3) -0.051(3) 0.007(3)
O36 0.035(5) 0.034(5) 0.081(7) 0.004(5) -0.014(5) 0.006(4)
O37 0.129(11) 0.187(13) 0.137(12) 0.062(10) -0.058(9) 0.033(10)
O38 0.035(7) 0.025(7) 0.032(7) -0.005(6) -0.014(5) 0.015(5)
Cl1 0.148(7) 0.127(6) 0.081(5) 0.025(4) -0.048(5) -0.029(5)
Cl2 0.138(6) 0.050(3) 0.069(5) 0.012(3) -0.006(4) 0.043(4)
Cl3A 0.061(8) 0.031(6) 0.053(7) -0.016(6) -0.011(6) -0.006(5)
Cl3B 0.061(7) 0.047(6) 0.030(6) 0.010(6) -0.014(6) 0.005(6)

loop_
_atom_type_symbol
_atom_type_description
_atom_type_scat_dispersion_real
_atom_type_scat_dispersion_imag
_atom_type_scat_source
C C 0.0033 0.0016 'International Tables Vol C Tables 4.2.6.8 and 6.1.1.4'
H H 0.0000 0.0000 'International Tables Vol C Tables 4.2.6.8 and 6.1.1.4'
N N 0.0061 0.0033 'International Tables Vol C Tables 4.2.6.8 and 6.1.1.4'
O O 0.0106 0.0060 'International Tables Vol C Tables 4.2.6.8 and 6.1.1.4'
Cl Cl 0.1484 0.1585 'International Tables Vol C Tables 4.2.6.8 and 6.1.1.4'
Mn Mn 0.3368 0.7283 'International Tables Vol C Tables 4.2.6.8 and 6.1.1.4'

loop_
_geom_angle_atom_site_label_1
_geom_angle_atom_site_label_2
_geom_angle_atom_site_label_3
_geom_angle
_geom_angle_site_symmetry_1
_geom_angle_site_symmetry_3
_geom_angle_publ_flag
O17 Mn1 O16 92.5(5) . . ?
O17 Mn1 O4 173.5(5) . . ?
O16 Mn1 O4 86.5(5) . . ?
O17 Mn1 O19 85.9(5) . . ?
O16 Mn1 O19 175.8(5) . . ?
O4 Mn1 O19 95.6(5) . . ?
O17 Mn1 O2 98.3(5) . . ?
O16 Mn1 O2 102.5(5) . . ?
O4 Mn1 O2 88.2(4) . . ?
O19 Mn1 O2 74.0(5) . . ?
O17 Mn1 O5 86.6(5) . . ?
O16 Mn1 O5 98.8(5) . . ?
O4 Mn1 O5 87.2(4) . . ?
O19 Mn1 O5 84.9(5) . . ?
O2 Mn1 O5 157.9(5) . . ?
O17 Mn1 Mn2 49.3(4) . . ?
O16 Mn1 Mn2 141.7(4) . . ?
O4 Mn1 Mn2 131.6(4) . . ?
O19 Mn1 Mn2 36.7(3) . . ?
O2 Mn1 Mn2 84.8(3) . . ?
O5 Mn1 Mn2 82.1(3) . . ?
O17 Mn1 Mn3 97.9(4) . . ?
O16 Mn1 Mn3 140.2(4) . . ?
O4 Mn1 Mn3 86.9(4) . . ?
O19 Mn1 Mn3 36.6(3) . . ?
O2 Mn1 Mn3 38.1(3) . . ?
O5 Mn1 Mn3 119.9(3) . . ?
Mn2 Mn1 Mn3 59.49(10) . . ?
O11 Mn2 O19 81.6(5) . . ?
O11 Mn2 O10 93.2(5) . . ?
O19 Mn2 O10 174.5(5) . . ?
O11 Mn2 O13 177.3(5) . . ?
O19 Mn2 O13 96.1(5) . . ?
O10 Mn2 O13 89.1(5) . . ?
O11 Mn2 O14 95.1(5) . . ?
O19 Mn2 O14 83.6(5) . . ?
O10 Mn2 O14 98.7(5) . . ?
O13 Mn2 O14 83.1(5) . . ?
O11 Mn2 O17 93.9(5) . . ?
O19 Mn2 O17 77.8(5) . . ?
O10 Mn2 O17 100.9(5) . . ?
O13 Mn2 O17 87.1(5) . . ?
O14 Mn2 O17 157.9(4) . . ?
O11 Mn2 Mn3 46.4(4) . . ?
O19 Mn2 Mn3 36.0(4) . . ?
O10 Mn2 Mn3 139.2(4) . . ?
O13 Mn2 Mn3 131.2(4) . . ?
O14 Mn2 Mn3 82.2(3) . . ?
O17 Mn2 Mn3 89.5(3) . . ?
O11 Mn2 Mn1 89.0(4) . . ?
O19 Mn2 Mn1 40.0(4) . . ?
O10 Mn2 Mn1 138.7(4) . . ?
O13 Mn2 Mn1 90.3(3) . . ?
O14 Mn2 Mn1 122.2(3) . . ?
O17 Mn2 Mn1 37.9(3) . . ?
Mn3 Mn2 Mn1 60.26(11) . . ?
O7 Mn3 O1 87.9(5) . . ?
O7 Mn3 O19 90.8(5) . . ?
O1 Mn3 O19 176.2(5) . . ?
O7 Mn3 O2 175.9(5) . . ?
O1 Mn3 O2 94.2(5) . . ?
O19 Mn3 O2 87.3(5) . . ?
O7 Mn3 O11 94.6(5) . . ?
O1 Mn3 O11 103.7(5) . . ?
O19 Mn3 O11 72.8(5) . . ?
O2 Mn3 O11 88.3(5) . . ?
O7 Mn3 O8 85.1(5) . . ?
O1 Mn3 O8 94.4(5) . . ?
O19 Mn3 O8 89.1(4) . . ?
O2 Mn3 O8 91.2(4) . . ?
O11 Mn3 O8 161.9(4) . . ?
O7 Mn3 Mn2 88.0(4) . . ?
O1 Mn3 Mn2 140.3(4) . . ?
O19 Mn3 Mn2 36.0(3) . . ?
O2 Mn3 Mn2 92.6(4) . . ?
O11 Mn3 Mn2 37.4(3) . . ?
O8 Mn3 Mn2 124.6(3) . . ?
O7 Mn3 Mn1 129.3(4) . . ?
O1 Mn3 Mn1 142.0(4) . . ?
O19 Mn3 Mn1 40.0(4) . . ?
O2 Mn3 Mn1 48.2(4) . . ?
O11 Mn3 Mn1 83.0(3) . . ?
O8 Mn3 Mn1 83.1(3) . . ?
Mn2 Mn3 Mn1 60.25(10) . . ?
O35 Mn4 O32 90.6(5) . . ?
O35 Mn4 O33 173.3(5) . . ?
O32 Mn4 O33 92.8(5) . . ?
O35 Mn4 O38 92.1(4) . . ?
O32 Mn4 O38 176.4(5) . . ?
O33 Mn4 O38 84.7(4) . . ?
O35 Mn4 O24 89.5(5) . . ?
O32 Mn4 O24 103.5(5) . . ?
O33 Mn4 O24 95.3(4) . . ?
O38 Mn4 O24 74.3(4) . . ?
O35 Mn4 O36 86.2(5) . . ?
O32 Mn4 O36 96.6(5) . . ?
O33 Mn4 O36 87.6(4) . . ?
O38 Mn4 O36 85.9(5) . . ?
O24 Mn4 O36 159.6(4) . . ?
O35 Mn4 Mn6 88.3(3) . . ?
O32 Mn4 Mn6 142.2(4) . . ?
O33 Mn4 Mn6 92.5(3) . . ?
O38 Mn4 Mn6 35.7(3) . . ?
O24 Mn4 Mn6 38.7(3) . . ?
O36 Mn4 Mn6 121.1(3) . . ?
O35 Mn4 Mn5 128.4(4) . . ?
O32 Mn4 Mn5 140.0(4) . . ?
O33 Mn4 Mn5 47.4(3) . . ?
O38 Mn4 Mn5 38.0(3) . . ?
O24 Mn4 Mn5 87.6(3) . . ?
O36 Mn4 Mn5 79.6(3) . . ?
Mn6 Mn4 Mn5 59.42(10) . . ?
O26 Mn5 O27 92.7(5) . . ?
O26 Mn5 O38 176.1(5) . . ?
O27 Mn5 O38 83.4(5) . . ?
O26 Mn5 O29 89.6(5) . . ?
O27 Mn5 O29 177.4(5) . . ?
O38 Mn5 O29 94.2(5) . . ?
O26 Mn5 O33 102.5(4) . . ?
O27 Mn5 O33 93.7(4) . . ?
O38 Mn5 O33 77.8(4) . . ?
O29 Mn5 O33 86.9(4) . . ?
O26 Mn5 O30 96.9(4) . . ?
O27 Mn5 O30 89.9(5) . . ?
O38 Mn5 O30 83.0(4) . . ?
O29 Mn5 O30 88.7(4) . . ?
O33 Mn5 O30 160.0(4) . . ?
O26 Mn5 Mn6 140.4(4) . . ?
O27 Mn5 Mn6 48.0(4) . . ?
O38 Mn5 Mn6 35.7(3) . . ?
O29 Mn5 Mn6 129.5(4) . . ?
O33 Mn5 Mn6 86.9(3) . . ?
O30 Mn5 Mn6 80.9(3) . . ?
O26 Mn5 Mn4 141.2(4) . . ?
O27 Mn5 Mn4 93.5(4) . . ?
O38 Mn5 Mn4 39.6(3) . . ?
O29 Mn5 Mn4 85.3(3) . . ?
O33 Mn5 Mn4 38.9(3) . . ?
O30 Mn5 Mn4 121.3(3) . . ?
Mn6 Mn5 Mn4 60.25(10) . . ?
O38 Mn6 O23 173.3(6) . . ?
O38 Mn6 O20 89.5(5) . . ?
O23 Mn6 O20 93.9(5) . . ?
O38 Mn6 O24 84.2(5) . . ?
O23 Mn6 O24 92.9(5) . . ?
O20 Mn6 O24 172.1(5) . . ?
O38 Mn6 O27 76.3(4) . . ?
O23 Mn6 O27 98.0(6) . . ?
O20 Mn6 O27 87.1(5) . . ?
O24 Mn6 O27 95.9(5) . . ?
O38 Mn6 O21 82.5(5) . . ?
O23 Mn6 O21 103.6(6) . . ?
O20 Mn6 O21 84.5(4) . . ?
O24 Mn6 O21 90.0(5) . . ?
O27 Mn6 O21 157.3(5) . . ?
O38 Mn6 Mn5 37.5(3) . . ?
O23 Mn6 Mn5 137.1(5) . . ?
O20 Mn6 Mn5 84.4(4) . . ?
O24 Mn6 Mn5 93.4(3) . . ?
O27 Mn6 Mn5 39.1(3) . . ?
O21 Mn6 Mn5 118.8(4) . . ?
O38 Mn6 Mn4 39.1(4) . . ?
O23 Mn6 Mn4 138.2(4) . . ?
O20 Mn6 Mn4 127.9(4) . . ?
O24 Mn6 Mn4 45.3(3) . . ?
O27 Mn6 Mn4 87.1(3) . . ?
O21 Mn6 Mn4 81.5(3) . . ?
Mn5 Mn6 Mn4 60.33(10) . . ?
C121 N1 C124 102.6(13) . . ?
C121 N1 C126 124.2(13) . . ?
C124 N1 C126 108.4(12) . . ?
C121 N1 C122 100.5(12) . . ?
C124 N1 C122 102.6(13) . . ?
C126 N1 C122 115.9(11) . . ?
C204 N2 C202 93.2(11) . . ?
C204 N2 C206 117.0(11) . . ?
C202 N2 C206 104.0(12) . . ?
C204 N2 C200 121.0(14) . . ?
C202 N2 C200 115.5(14) . . ?
C206 N2 C200 104.9(12) . . ?
C305 N3 C302 107.3(15) . . ?
C305 N3 C304 105.6(7) . . ?
C302 N3 C304 116.8(16) . . ?
C305 N3 C300 111.7(16) . . ?
C302 N3 C300 110.5(6) . . ?
C304 N3 C300 104.8(13) . . ?
C1 O1 Mn3 127.1(9) . . ?
C7 O2 Mn3 115.2(11) . . ?
C7 O2 Mn1 129.9(9) . . ?
Mn3 O2 Mn1 93.7(5) . . ?
C8 O3 H3 109.2 . . ?
C11 O4 Mn1 120.1(8) . . ?
C17 O5 Mn1 114.7(10) . . ?
C17 O5 H5B 122.7 . . ?
Mn1 O5 H5B 122.7 . . ?
C18 O6 H6 106.1 . . ?
C21 O7 Mn3 129.7(10) . . ?
C21 O7 H7C 115.1 . . ?
Mn3 O7 H7C 115.1 . . ?
C27 O8 Mn3 103.6(7) . . ?
C28 O9 H9 108.7 . . ?
C31 O10 Mn2 128.4(9) . . ?
C37 O11 Mn2 113.8(10) . . ?
C37 O11 Mn3 123.6(10) . . ?
Mn2 O11 Mn3 96.2(5) . . ?
C38 O12 H12 109.3 . . ?
C41 O13 Mn2 120.5(8) . . ?
C47 O14 Mn2 110.7(10) . . ?
C47 O14 H14A 124.7 . . ?
Mn2 O14 H14A 124.7 . . ?
C48 O15 H15 108.8 . . ?
C51 O16 Mn1 123.1(9) . . ?
C58 O17 Mn1 117.9(11) . . ?
C58 O17 Mn2 134.5(10) . . ?
Mn1 O17 Mn2 92.9(6) . . ?
C57 O18 H18 111.3 . . ?
Mn3 O19 Mn2 108.0(6) . . ?
Mn3 O19 Mn1 103.4(5) . . ?
Mn2 O19 Mn1 103.4(6) . . ?
C61 O20 Mn6 126.2(9) . . ?
C67 O21 Mn6 104.6(10) . . ?
C67 O21 H21A 127.7 . . ?
Mn6 O21 H21A 127.7 . . ?
C68 O22 H22 108.2 . . ?
C71 O23 Mn6 127.6(10) . . ?
C77 O24 Mn6 111.3(9) . . ?
C77 O24 Mn4 132.0(10) . . ?
Mn6 O24 Mn4 96.0(5) . . ?
C78 O25 H25 110.5 . . ?
C81 O26 Mn5 127.1(10) . . ?
C87 O27 Mn5 120.0(11) . . ?
C87 O27 Mn6 129.7(10) . . ?
Mn5 O27 Mn6 93.0(4) . . ?
C88 O28 H28 109.9 . . ?
C91 O29 Mn5 121.6(8) . . ?
C97 O30 Mn5 112.7(8) . . ?
C97 O30 H30O 123.7 . . ?
Mn5 O30 H30O 123.7 . . ?
C98 O31 H31 108.9 . . ?
C101 O32 Mn4 125.4(9) . . ?
C107 O33 Mn4 118.8(10) . . ?
C107 O33 Mn5 129.0(10) . . ?
Mn4 O33 Mn5 93.7(4) . . ?
C108 O34 H34 109.4 . . ?
C111 O35 Mn4 128.9(9) . . ?
C117 O36 Mn4 113.3(9) . . ?
C117 O36 H36A 123.4 . . ?
Mn4 O36 H36A 123.4 . . ?
C118 O37 H37 109.8 . . ?
Mn6 O38 Mn5 106.8(5) . . ?
Mn6 O38 Mn4 105.2(6) . . ?
Mn5 O38 Mn4 102.4(5) . . ?
O1 C1 C2 122.9(9) . . ?
O1 C1 C6 117.0(9) . . ?
C2 C1 C6 120.0 . . ?
C3 C2 C1 120.0 . . ?
C3 C2 C7 120.4(9) . . ?
C1 C2 C7 119.6(9) . . ?
C2 C3 C4 120.0 . . ?
C2 C3 H3A 120.0 . . ?
C4 C3 H3A 120.0 . . ?
C5 C4 C3 120.0 . . ?
C5 C4 C9 127.9(9) . . ?
C3 C4 C9 112.1(9) . . ?
C6 C5 C4 120.0 . . ?
C6 C5 H5A 120.0 . . ?
C4 C5 H5A 120.0 . . ?
C5 C6 C1 120.0 . . ?
C5 C6 C8 121.9(9) . . ?
C1 C6 C8 118.0(9) . . ?
C2 C7 O2 114.4(12) . . ?
C2 C7 H7A 108.7 . . ?
O2 C7 H7A 108.7 . . ?
C2 C7 H7B 108.7 . . ?
O2 C7 H7B 108.7 . . ?
H7A C7 H7B 107.6 . . ?
O3 C8 C6 111.4(11) . . ?
O3 C8 H8A 109.3 . . ?
C6 C8 H8A 109.3 . . ?
O3 C8 H8B 109.3 . . ?
C6 C8 H8B 109.3 . . ?
H8A C8 H8B 108.0 . . ?
C4 C9 H9A 109.5 . . ?
C4 C9 H9B 109.5 . . ?
H9A C9 H9B 109.5 . . ?
C4 C9 H9C 109.5 . . ?
H9A C9 H9C 109.5 . . ?
H9B C9 H9C 109.5 . . ?
O4 C11 C12 123.6(8) . . ?
O4 C11 C16 116.0(8) . . ?
C12 C11 C16 120.0 . . ?
C13 C12 C11 120.0 . . ?
C13 C12 C17 115.1(9) . . ?
C11 C12 C17 124.8(9) . . ?
C12 C13 C14 120.0 . . ?
C12 C13 H13A 120.0 . . ?
C14 C13 H13A 120.0 . . ?
C13 C14 C15 120.0 . . ?
C13 C14 C19 127.8(9) . . ?
C15 C14 C19 111.3(9) . . ?
C16 C15 C14 120.0 . . ?
C16 C15 H15A 120.0 . . ?
C14 C15 H15A 120.0 . . ?
C15 C16 C11 120.0 . . ?
C15 C16 C18 124.1(9) . . ?
C11 C16 C18 115.7(9) . . ?
O5 C17 C12 104.8(12) . . ?
O5 C17 H17A 110.8 . . ?
C12 C17 H17A 110.8 . . ?
O5 C17 H17B 110.8 . . ?
C12 C17 H17B 110.8 . . ?
H17A C17 H17B 108.9 . . ?
O6 C18 C16 109.3(12) . . ?
O6 C18 H18A 109.8 . . ?
C16 C18 H18A 109.8 . . ?
O6 C18 H18B 109.8 . . ?
C16 C18 H18B 109.8 . . ?
H18A C18 H18B 108.3 . . ?
C14 C19 H19A 109.5 . . ?
C14 C19 H19B 109.5 . . ?
H19A C19 H19B 109.5 . . ?
C14 C19 H19C 109.5 . . ?
H19A C19 H19C 109.5 . . ?
H19B C19 H19C 109.5 . . ?
O7 C21 C22 113.1(9) . . ?
O7 C21 C26 126.9(9) . . ?
C22 C21 C26 120.0 . . ?
C27 C22 C23 112.1(11) . . ?
C27 C22 C21 127.9(11) . . ?
C23 C22 C21 120.0 . . ?
C22 C23 C24 120.0 . . ?
C22 C23 H23A 120.0 . . ?
C24 C23 H23A 120.0 . . ?
C23 C24 C25 120.0 . . ?
C23 C24 C29 123.3(8) . . ?
C25 C24 C29 116.7(8) . . ?
C26 C25 C24 120.0 . . ?
C26 C25 H25A 120.0 . . ?
C24 C25 H25A 120.0 . . ?
C25 C26 C21 120.0 . . ?
C25 C26 C28 124.4(11) . . ?
C21 C26 C28 115.6(11) . . ?
C22 C27 O8 112.2(12) . . ?
C22 C27 H27A 109.2 . . ?
O8 C27 H27A 109.2 . . ?
C22 C27 H27B 109.2 . . ?
O8 C27 H27B 109.2 . . ?
H27A C27 H27B 107.9 . . ?
O9 C28 C26 107.7(15) . . ?
O9 C28 H28A 110.2 . . ?
C26 C28 H28A 110.2 . . ?
O9 C28 H28B 110.2 . . ?
C26 C28 H28B 110.2 . . ?
H28A C28 H28B 108.5 . . ?
C24 C29 H29A 109.5 . . ?
C24 C29 H29B 109.5 . . ?
H29A C29 H29B 109.5 . . ?
C24 C29 H29C 109.5 . . ?
H29A C29 H29C 109.5 . . ?
H29B C29 H29C 109.5 . . ?
O10 C31 C32 121.4(9) . . ?
O10 C31 C36 118.6(9) . . ?
C32 C31 C36 120.0 . . ?
C31 C32 C33 120.0 . . ?
C31 C32 C37 120.7(10) . . ?
C33 C32 C37 118.6(10) . . ?
C34 C33 C32 120.0 . . ?
C34 C33 H33A 120.0 . . ?
C32 C33 H33A 120.0 . . ?
C35 C34 C33 120.0 . . ?
C35 C34 C39 127.4(8) . . ?
C33 C34 C39 112.4(8) . . ?
C36 C35 C34 120.0 . . ?
C36 C35 H35A 120.0 . . ?
C34 C35 H35A 120.0 . . ?
C35 C36 C31 120.0 . . ?
C35 C36 C38 118.8(10) . . ?
C31 C36 C38 120.7(10) . . ?
C32 C37 O11 105.7(13) . . ?
C32 C37 H37A 110.6 . . ?
O11 C37 H37A 110.6 . . ?
C32 C37 H37B 110.6 . . ?
O11 C37 H37B 110.6 . . ?
H37A C37 H37B 108.7 . . ?
C36 C38 O12 104.8(13) . . ?
C36 C38 H38A 110.8 . . ?
O12 C38 H38A 110.8 . . ?
C36 C38 H38B 110.8 . . ?
O12 C38 H38B 110.8 . . ?
H38A C38 H38B 108.9 . . ?
C34 C39 H39A 109.5 . . ?
C34 C39 H39B 109.5 . . ?
H39A C39 H39B 109.5 . . ?
C34 C39 H39C 109.5 . . ?
H39A C39 H39C 109.5 . . ?
H39B C39 H39C 109.5 . . ?
C42 C41 C46 120.0 . . ?
C42 C41 O13 125.6(7) . . ?
C46 C41 O13 114.3(8) . . ?
C47 C42 C43 127.0(10) . . ?
C47 C42 C41 113.0(10) . . ?
C43 C42 C41 120.0 . . ?
C42 C43 C44 120.0 . . ?
C42 C43 H43A 120.0 . . ?
C44 C43 H43A 120.0 . . ?
C45 C44 C43 120.0 . . ?
C45 C44 C49 120.5(7) . . ?
C43 C44 C49 119.5(7) . . ?
C46 C45 C44 120.0 . . ?
C46 C45 H45A 120.0 . . ?
C44 C45 H45A 120.0 . . ?
C45 C46 C41 120.0 . . ?
C45 C46 C48 121.1(8) . . ?
C41 C46 C48 118.9(8) . . ?
C42 C47 O14 116.5(13) . . ?
C42 C47 H47A 108.2 . . ?
O14 C47 H47A 108.2 . . ?
C42 C47 H47B 108.2 . . ?
O14 C47 H47B 108.2 . . ?
H47A C47 H47B 107.3 . . ?
C46 C48 O15 121.4(12) . . ?
C46 C48 H48A 107.0 . . ?
O15 C48 H48A 107.0 . . ?
C46 C48 H48B 107.0 . . ?
O15 C48 H48B 107.0 . . ?
H48A C48 H48B 106.7 . . ?
C44 C49 H49A 109.5 . . ?
C44 C49 H49B 109.5 . . ?
H49A C49 H49B 109.5 . . ?
C44 C49 H49C 109.5 . . ?
H49A C49 H49C 109.5 . . ?
H49B C49 H49C 109.5 . . ?
C52 C51 C56 120.0 . . ?
C52 C51 O16 114.9(10) . . ?
C56 C51 O16 122.7(10) . . ?
C51 C52 C53 120.0 . . ?
C51 C52 C58 127.0(13) . . ?
C53 C52 C58 112.9(13) . . ?
C54 C53 C52 120.0 . . ?
C54 C53 H53A 120.0 . . ?
C52 C53 H53A 120.0 . . ?
C55 C54 C53 120.0 . . ?
C55 C54 C59 118.8(10) . . ?
C53 C54 C59 120.9(10) . . ?
C54 C55 C56 120.0 . . ?
C54 C55 H55A 120.0 . . ?
C56 C55 H55A 120.0 . . ?
C55 C56 C51 120.0 . . ?
C55 C56 C57 124.6(16) . . ?
C51 C56 C57 115.4(16) . . ?
O18 C57 C56 105.0(16) . . ?
O18 C57 H57A 110.7 . . ?
C56 C57 H57A 110.7 . . ?
O18 C57 H57B 110.7 . . ?
C56 C57 H57B 110.7 . . ?
H57A C57 H57B 108.8 . . ?
C52 C58 O17 109.4(15) . . ?
C52 C58 H58A 109.8 . . ?
O17 C58 H58A 109.8 . . ?
C52 C58 H58B 109.8 . . ?
O17 C58 H58B 109.8 . . ?
H58A C58 H58B 108.2 . . ?
C54 C59 H59A 109.5 . . ?
C54 C59 H59B 109.5 . . ?
H59A C59 H59B 109.5 . . ?
C54 C59 H59C 109.5 . . ?
H59A C59 H59C 109.5 . . ?
H59B C59 H59C 109.5 . . ?
O20 C61 C62 119.6(9) . . ?
O20 C61 C66 120.4(9) . . ?
C62 C61 C66 120.0 . . ?
C61 C62 C63 120.0 . . ?
C61 C62 C67 113.2(10) . . ?
C63 C62 C67 126.6(10) . . ?
C64 C63 C62 120.0 . . ?
C64 C63 H63A 120.0 . . ?
C62 C63 H63A 120.0 . . ?
C63 C64 C65 120.0 . . ?
C63 C64 C69 109.2(9) . . ?
C65 C64 C69 130.2(9) . . ?
C66 C65 C64 120.0 . . ?
C66 C65 H65A 120.0 . . ?
C64 C65 H65A 120.0 . . ?
C65 C66 C61 120.0 . . ?
C65 C66 C68 114.0(11) . . ?
C61 C66 C68 125.8(11) . . ?
O21 C67 C62 111.6(12) . . ?
O21 C67 H67A 109.3 . . ?
C62 C67 H67A 109.3 . . ?
O21 C67 H67B 109.3 . . ?
C62 C67 H67B 109.3 . . ?
H67A C67 H67B 108.0 . . ?
O22 C68 C66 120.9(16) . . ?
O22 C68 H68A 107.1 . . ?
C66 C68 H68A 107.1 . . ?
O22 C68 H68B 107.1 . . ?
C66 C68 H68B 107.1 . . ?
H68A C68 H68B 106.8 . . ?
C64 C69 H69A 109.5 . . ?
C64 C69 H69B 109.5 . . ?
H69A C69 H69B 109.5 . . ?
C64 C69 H69C 109.5 . . ?
H69A C69 H69C 109.5 . . ?
H69B C69 H69C 109.5 . . ?
O23 C71 C72 128.8(11) . . ?
O23 C71 C76 110.6(11) . . ?
C72 C71 C76 120.0 . . ?
C71 C72 C73 120.0 . . ?
C71 C72 C77 114.2(10) . . ?
C73 C72 C77 125.4(10) . . ?
C74 C73 C72 120.0 . . ?
C74 C73 H73A 120.0 . . ?
C72 C73 H73A 120.0 . . ?
C73 C74 C75 120.0 . . ?
C73 C74 C79 118.7(9) . . ?
C75 C74 C79 121.1(9) . . ?
C74 C75 C76 120.0 . . ?
C74 C75 H75A 120.0 . . ?
C76 C75 H75A 120.0 . . ?
C75 C76 C71 120.0 . . ?
C75 C76 C78 109.1(12) . . ?
C71 C76 C78 130.4(12) . . ?
O24 C77 C72 115.0(13) . . ?
O24 C77 H77A 108.5 . . ?
C72 C77 H77A 108.5 . . ?
O24 C77 H77B 108.5 . . ?
C72 C77 H77B 108.5 . . ?
H77A C77 H77B 107.5 . . ?
O25 C78 C76 103.4(15) . . ?
O25 C78 H78A 111.1 . . ?
C76 C78 H78A 111.1 . . ?
O25 C78 H78B 111.1 . . ?
C76 C78 H78B 111.1 . . ?
H78A C78 H78B 109.0 . . ?
C74 C79 H79A 109.5 . . ?
C74 C79 H79B 109.5 . . ?
H79A C79 H79B 109.5 . . ?
C74 C79 H79C 109.5 . . ?
H79A C79 H79C 109.5 . . ?
H79B C79 H79C 109.5 . . ?
O26 C81 C82 123.5(9) . . ?
O26 C81 C86 116.5(9) . . ?
C82 C81 C86 120.0 . . ?
C83 C82 C81 120.0 . . ?
C83 C82 C87 120.4(9) . . ?
C81 C82 C87 119.5(9) . . ?
C82 C83 C84 120.0 . . ?
C82 C83 H83A 120.0 . . ?
C84 C83 H83A 120.0 . . ?
C83 C84 C85 120.0 . . ?
C83 C84 C89 126.7(10) . . ?
C85 C84 C89 113.2(10) . . ?
C86 C85 C84 120.0 . . ?
C86 C85 H85A 120.0 . . ?
C84 C85 H85A 120.0 . . ?
C85 C86 C81 120.0 . . ?
C85 C86 C88 115.2(10) . . ?
C81 C86 C88 124.8(10) . . ?
O27 C87 C82 114.9(12) . . ?
O27 C87 H87A 108.5 . . ?
C82 C87 H87A 108.5 . . ?
O27 C87 H87B 108.5 . . ?
C82 C87 H87B 108.5 . . ?
H87A C87 H87B 107.5 . . ?
C86 C88 O28 109.3(14) . . ?
C86 C88 H88A 109.8 . . ?
O28 C88 H88A 109.8 . . ?
C86 C88 H88B 109.8 . . ?
O28 C88 H88B 109.8 . . ?
H88A C88 H88B 108.3 . . ?
C84 C89 H89A 109.5 . . ?
C84 C89 H89B 109.5 . . ?
H89A C89 H89B 109.5 . . ?
C84 C89 H89C 109.5 . . ?
H89A C89 H89C 109.5 . . ?
H89B C89 H89C 109.5 . . ?
C92 C91 C96 120.0 . . ?
C92 C91 O29 123.9(9) . . ?
C96 C91 O29 116.0(9) . . ?
C93 C92 C91 120.0 . . ?
C93 C92 C97 125.7(8) . . ?
C91 C92 C97 114.3(8) . . ?
C92 C93 C94 120.0 . . ?
C92 C93 H93A 120.0 . . ?
C94 C93 H93A 120.0 . . ?
C95 C94 C93 120.0 . . ?
C95 C94 C99 120.0(10) . . ?
C93 C94 C99 119.9(9) . . ?
C94 C95 C96 120.0 . . ?
C94 C95 H95A 120.0 . . ?
C96 C95 H95A 120.0 . . ?
C95 C96 C91 120.0 . . ?
C95 C96 C98 117.0(11) . . ?
C91 C96 C98 123.0(11) . . ?
O30 C97 C92 110.3(10) . . ?
O30 C97 H97A 109.6 . . ?
C92 C97 H97A 109.6 . . ?
O30 C97 H97B 109.6 . . ?
C92 C97 H97B 109.6 . . ?
H97A C97 H97B 108.1 . . ?
C96 C98 O31 116.5(13) . . ?
C96 C98 H98A 108.2 . . ?
O31 C98 H98A 108.2 . . ?
C96 C98 H98B 108.2 . . ?
O31 C98 H98B 108.2 . . ?
H98A C98 H98B 107.3 . . ?
C94 C99 H99A 109.5 . . ?
C94 C99 H99B 109.5 . . ?
H99A C99 H99B 109.5 . . ?
C94 C99 H99C 109.5 . . ?
H99A C99 H99C 109.5 . . ?
H99B C99 H99C 109.5 . . ?
C102 C101 C106 120.0 . . ?
C102 C101 O32 121.4(10) . . ?
C106 C101 O32 118.6(10) . . ?
C101 C102 C103 120.0 . . ?
C101 C102 C107 120.5(10) . . ?
C103 C102 C107 119.3(10) . . ?
C104 C103 C102 120.0 . . ?
C104 C103 H10A 120.0 . . ?
C102 C103 H10A 120.0 . . ?
C103 C104 C105 120.0 . . ?
C103 C104 C109 125.7(10) . . ?
C105 C104 C109 114.1(10) . . ?
C104 C105 C106 120.0 . . ?
C104 C105 H10B 120.0 . . ?
C106 C105 H10B 120.0 . . ?
C105 C106 C101 120.0 . . ?
C105 C106 C108 120.6(9) . . ?
C101 C106 C108 119.1(9) . . ?
O33 C107 C102 114.9(13) . . ?
O33 C107 H10C 108.5 . . ?
C102 C107 H10C 108.5 . . ?
O33 C107 H10I 108.5 . . ?
C102 C107 H10I 108.5 . . ?
H10C C107 H10I 107.5 . . ?
O34 C108 C106 122.1(13) . . ?
O34 C108 H10D 106.8 . . ?
C106 C108 H10D 106.8 . . ?
O34 C108 H10E 106.8 . . ?
C106 C108 H10E 106.8 . . ?
H10D C108 H10E 106.6 . . ?
C104 C109 H10F 109.5 . . ?
C104 C109 H10G 109.5 . . ?
H10F C109 H10G 109.5 . . ?
C104 C109 H10H 109.5 . . ?
H10F C109 H10H 109.5 . . ?
H10G C109 H10H 109.5 . . ?
O35 C111 C112 115.5(8) . . ?
O35 C111 C116 124.4(8) . . ?
C112 C111 C116 120.0 . . ?
C113 C112 C111 120.0 . . ?
C113 C112 C117 116.9(7) . . ?
C111 C112 C117 122.9(7) . . ?
C112 C113 C114 120.0 . . ?
C112 C113 H11A 120.0 . . ?
C114 C113 H11A 120.0 . . ?
C115 C114 C113 120.0 . . ?
C115 C114 C119 121.5(7) . . ?
C113 C114 C119 118.5(7) . . ?
C114 C115 C116 120.0 . . ?
C114 C115 H11B 120.0 . . ?
C116 C115 H11B 120.0 . . ?
C115 C116 C111 120.0 . . ?
C115 C116 C118 119.3(8) . . ?
C111 C116 C118 120.4(8) . . ?
O36 C117 C112 105.3(10) . . ?
O36 C117 H11C 110.7 . . ?
C112 C117 H11C 110.7 . . ?
O36 C117 H11D 110.7 . . ?
C112 C117 H11D 110.7 . . ?
H11C C117 H11D 108.8 . . ?
O37 C118 C116 97.3(13) . . ?
O37 C118 H11E 112.3 . . ?
C116 C118 H11E 112.3 . . ?
O37 C118 H11I 112.3 . . ?
C116 C118 H11I 112.3 . . ?
H11E C118 H11I 109.9 . . ?
C114 C119 H11F 109.5 . . ?
C114 C119 H11G 109.5 . . ?
H11F C119 H11G 109.5 . . ?
C114 C119 H11H 109.5 . . ?
H11F C119 H11H 109.5 . . ?
H11G C119 H11H 109.5 . . ?
N1 C121 Cl1 107.7(10) . . ?
N1 C121 H12A 110.2 . . ?
Cl1 C121 H12A 110.2 . . ?
N1 C121 H12B 110.2 . . ?
Cl1 C121 H12B 110.2 . . ?
H12A C121 H12B 108.5 . . ?
C123 C122 N1 122.6(11) . . ?
C123 C122 H12C 106.7 . . ?
N1 C122 H12C 106.7 . . ?
C123 C122 H12D 106.7 . . ?
N1 C122 H12D 106.7 . . ?
H12C C122 H12D 106.6 . . ?
C122 C123 H12I 109.5 . . ?
C122 C123 H12J 109.5 . . ?
H12I C123 H12J 109.5 . . ?
C122 C123 H12K 109.5 . . ?
H12I C123 H12K 109.5 . . ?
H12J C123 H12K 109.5 . . ?
N1 C124 C125 118.5(14) . . ?
N1 C124 H12E 107.7 . . ?
C125 C124 H12E 107.7 . . ?
N1 C124 H12F 107.7 . . ?
C125 C124 H12F 107.7 . . ?
H12E C124 H12F 107.1 . . ?
C124 C125 H12L 109.5 . . ?
C124 C125 H12M 109.5 . . ?
H12L C125 H12M 109.5 . . ?
C124 C125 H12N 109.5 . . ?
H12L C125 H12N 109.5 . . ?
H12M C125 H12N 109.5 . . ?
C127 C126 N1 115.8(14) . . ?
C127 C126 H12G 108.3 . . ?
N1 C126 H12G 108.3 . . ?
C127 C126 H12H 108.3 . . ?
N1 C126 H12H 108.3 . . ?
H12G C126 H12H 107.4 . . ?
C126 C127 H12O 109.5 . . ?
C126 C127 H12P 109.5 . . ?
H12O C127 H12P 109.5 . . ?
C126 C127 H12Q 109.5 . . ?
H12O C127 H12Q 109.5 . . ?
H12P C127 H12Q 109.5 . . ?
C201 C200 N2 109.3(15) . . ?
C201 C200 H20A 109.8 . . ?
N2 C200 H20A 109.8 . . ?
C201 C200 H20B 109.8 . . ?
N2 C200 H20B 109.8 . . ?
H20A C200 H20B 108.3 . . ?
C200 C201 H20D 109.5 . . ?
C200 C201 H20C 109.5 . . ?
H20D C201 H20C 109.5 . . ?
C200 C201 H20E 109.5 . . ?
H20D C201 H20E 109.5 . . ?
H20C C201 H20E 109.5 . . ?
N2 C202 C203 111.3(14) . . ?
N2 C202 H20F 109.4 . . ?
C203 C202 H20F 109.4 . . ?
N2 C202 H20G 109.4 . . ?
C203 C202 H20G 109.4 . . ?
H20F C202 H20G 108.0 . . ?
C202 C203 H20I 109.5 . . ?
C202 C203 H20J 109.5 . . ?
H20I C203 H20J 109.5 . . ?
C202 C203 H20H 109.5 . . ?
H20I C203 H20H 109.5 . . ?
H20J C203 H20H 109.5 . . ?
N2 C204 C205 109.2(11) . . ?
N2 C204 H20L 109.8 . . ?
C205 C204 H20L 109.8 . . ?
N2 C204 H20K 109.8 . . ?
C205 C204 H20K 109.8 . . ?
H20L C204 H20K 108.3 . . ?
C204 C205 H20N 109.5 . . ?
C204 C205 H20M 109.5 . . ?
H20N C205 H20M 109.5 . . ?
C204 C205 H20O 109.5 . . ?
H20N C205 H20O 109.5 . . ?
H20M C205 H20O 109.5 . . ?
N2 C206 Cl2 115.7(9) . . ?
N2 C206 H20P 108.4 . . ?
Cl2 C206 H20P 108.4 . . ?
N2 C206 H20Q 108.4 . . ?
Cl2 C206 H20Q 108.4 . . ?
H20P C206 H20Q 107.4 . . ?
C301 C300 N3 112.9(14) . . ?
C301 C300 H30A 109.0 . . ?
N3 C300 H30A 109.0 . . ?
C301 C300 H30B 109.0 . . ?
N3 C300 H30B 109.0 . . ?
H30A C300 H30B 107.8 . . ?
C300 C301 H30D 109.5 . . ?
C300 C301 H30C 109.5 . . ?
H30D C301 H30C 109.5 . . ?
C300 C301 H30E 109.5 . . ?
H30D C301 H30E 109.5 . . ?
H30C C301 H30E 109.5 . . ?
N3 C302 C303 116.1(13) . . ?
N3 C302 H30G 108.3 . . ?
C303 C302 H30G 108.3 . . ?
N3 C302 H30F 108.3 . . ?
C303 C302 H30F 108.3 . . ?
H30G C302 H30F 107.4 . . ?
C302 C303 H30I 109.5 . . ?
C302 C303 H30J 109.5 . . ?
H30I C303 H30J 109.5 . . ?
C302 C303 H30H 109.5 . . ?
H30I C303 H30H 109.5 . . ?
H30J C303 H30H 109.5 . . ?
N3 C304 Cl3A 111.4(9) . . ?
N3 C304 H30L 109.3 . . ?
Cl3A C304 H30L 109.3 . . ?
N3 C304 H30K 109.3 . . ?
Cl3A C304 H30K 109.3 . . ?
H30L C304 H30K 108.0 . . ?
N3 C305 Cl3B 121.3(14) . . ?
N3 C305 H30N 107.0 . . ?
Cl3B C305 H30N 107.0 . . ?
N3 C305 H30M 107.0 . . ?
Cl3B C305 H30M 107.0 . . ?
H30N C305 H30M 106.7 . . ?

loop_
_geom_bond_atom_site_label_1
_geom_bond_atom_site_label_2
_geom_bond_distance
_geom_bond_site_symmetry_2
_geom_bond_publ_flag
Mn1 O17 1.862(12) . ?
Mn1 O16 1.916(12) . ?
Mn1 O4 1.979(11) . ?
Mn1 O19 2.001(12) . ?
Mn1 O2 2.265(13) . ?
Mn1 O5 2.345(13) . ?
Mn1 Mn2 3.031(4) . ?
Mn1 Mn3 3.031(5) . ?
Mn2 O11 1.838(12) . ?
Mn2 O19 1.860(11) . ?
Mn2 O10 1.892(11) . ?
Mn2 O13 1.988(12) . ?
Mn2 O14 2.278(13) . ?
Mn2 O17 2.300(13) . ?
Mn2 Mn3 3.007(4) . ?
Mn3 O7 1.847(12) . ?
Mn3 O1 1.859(11) . ?
Mn3 O19 1.859(12) . ?
Mn3 O2 1.875(13) . ?
Mn3 O11 2.190(12) . ?
Mn3 O8 2.354(11) . ?
Mn4 O35 1.892(11) . ?
Mn4 O32 1.915(12) . ?
Mn4 O33 1.917(11) . ?
Mn4 O38 1.989(11) . ?
Mn4 O24 2.177(12) . ?
Mn4 O36 2.396(13) . ?
Mn4 Mn6 3.046(4) . ?
Mn4 Mn5 3.048(4) . ?
Mn5 O26 1.871(11) . ?
Mn5 O27 1.906(12) . ?
Mn5 O38 1.920(11) . ?
Mn5 O29 1.976(11) . ?
Mn5 O33 2.249(11) . ?
Mn5 O30 2.302(10) . ?
Mn5 Mn6 3.020(5) . ?
Mn6 O38 1.842(12) . ?
Mn6 O23 1.876(14) . ?
Mn6 O20 1.910(11) . ?
Mn6 O24 1.916(11) . ?
Mn6 O27 2.246(12) . ?
Mn6 O21 2.381(13) . ?
N1 C121 1.466(18) . ?
N1 C124 1.50(2) . ?
N1 C126 1.588(18) . ?
N1 C122 1.64(2) . ?
N2 C204 1.389(17) . ?
N2 C202 1.419(18) . ?
N2 C206 1.531(17) . ?
N2 C200 1.53(2) . ?
N3 C305 1.43(2) . ?
N3 C302 1.457(19) . ?
N3 C304 1.519(19) . ?
N3 C300 1.60(2) . ?
O1 C1 1.373(13) . ?
O2 C7 1.498(18) . ?
O3 C8 1.392(16) . ?
O3 H3 0.8400 . ?
O4 C11 1.388(12) . ?
O5 C17 1.472(19) . ?
O5 H5B 0.9500 . ?
O6 C18 1.410(18) . ?
O6 H6 0.8400 . ?
O7 C21 1.308(14) . ?
O7 H7C 0.9500 . ?
O8 C27 1.603(16) . ?
O9 C28 1.43(2) . ?
O9 H9 0.8400 . ?
O10 C31 1.336(12) . ?
O11 C37 1.569(19) . ?
O12 C38 1.481(19) . ?
O12 H12 0.8400 . ?
O13 C41 1.412(12) . ?
O14 C47 1.424(16) . ?
O14 H14A 0.9500 . ?
O15 C48 1.560(18) . ?
O15 H15 0.8400 . ?
O16 C51 1.438(14) . ?
O17 C58 1.48(2) . ?
O18 C57 1.401(5) . ?
O18 H18 0.8400 . ?
O20 C61 1.360(12) . ?
O21 C67 1.396(18) . ?
O21 H21A 0.9500 . ?
O22 C68 1.312(19) . ?
O22 H22 0.8400 . ?
O23 C71 1.256(16) . ?
O24 C77 1.460(19) . ?
O25 C78 1.40(2) . ?
O25 H25 0.8400 . ?
O26 C81 1.330(11) . ?
O27 C87 1.359(17) . ?
O28 C88 1.54(2) . ?
O28 H28 0.8400 . ?
O29 C91 1.430(14) . ?
O30 C97 1.328(15) . ?
O30 H30O 0.9500 . ?
O31 C98 1.438(19) . ?
O31 H31 0.8400 . ?
O32 C101 1.398(13) . ?
O33 C107 1.324(16) . ?
O34 C108 1.366(17) . ?
O34 H34 0.8400 . ?
O35 C111 1.325(12) . ?
O36 C117 1.385(15) . ?
O36 H36A 0.9500 . ?
O37 C118 1.274(18) . ?
O37 H37 0.8400 . ?
Cl1 C121 1.865(16) . ?
Cl2 C206 1.653(13) . ?
Cl3A C304 1.695(5) . ?
Cl3B C305 1.696(5) . ?
C1 C2 1.3900 . ?
C1 C6 1.3900 . ?
C2 C3 1.3900 . ?
C2 C7 1.479(16) . ?
C3 C4 1.3900 . ?
C3 H3A 0.9500 . ?
C4 C5 1.3900 . ?
C4 C9 1.568(17) . ?
C5 C6 1.3900 . ?
C5 H5A 0.9500 . ?
C6 C8 1.498(15) . ?
C7 H7A 0.9900 . ?
C7 H7B 0.9900 . ?
C8 H8A 0.9900 . ?
C8 H8B 0.9900 . ?
C9 H9A 0.9800 . ?
C9 H9B 0.9800 . ?
C9 H9C 0.9800 . ?
C11 C12 1.3900 . ?
C11 C16 1.3900 . ?
C12 C13 1.3900 . ?
C12 C17 1.493(16) . ?
C13 C14 1.3900 . ?
C13 H13A 0.9500 . ?
C14 C15 1.3900 . ?
C14 C19 1.586(16) . ?
C15 C16 1.3900 . ?
C15 H15A 0.9500 . ?
C16 C18 1.543(18) . ?
C17 H17A 0.9900 . ?
C17 H17B 0.9900 . ?
C18 H18A 0.9900 . ?
C18 H18B 0.9900 . ?
C19 H19A 0.9800 . ?
C19 H19B 0.9800 . ?
C19 H19C 0.9800 . ?
C21 C22 1.3900 . ?
C21 C26 1.3900 . ?
C22 C27 1.182(13) . ?
C22 C23 1.3900 . ?
C23 C24 1.3900 . ?
C23 H23A 0.9500 . ?
C24 C25 1.3900 . ?
C24 C29 1.556(17) . ?
C25 C26 1.3900 . ?
C25 H25A 0.9500 . ?
C26 C28 1.62(2) . ?
C27 H27A 0.9900 . ?
C27 H27B 0.9900 . ?
C28 H28A 0.9900 . ?
C28 H28B 0.9900 . ?
C29 H29A 0.9800 . ?
C29 H29B 0.9800 . ?
C29 H29C 0.9800 . ?
C31 C32 1.3900 . ?
C31 C36 1.3900 . ?
C32 C33 1.3900 . ?
C32 C37 1.51(2) . ?
C33 C34 1.3900 . ?
C33 H33A 0.9500 . ?
C34 C35 1.3900 . ?
C34 C39 1.649(15) . ?
C35 C36 1.3900 . ?
C35 H35A 0.9500 . ?
C36 C38 1.457(18) . ?
C37 H37A 0.9900 . ?
C37 H37B 0.9900 . ?
C38 H38A 0.9900 . ?
C38 H38B 0.9900 . ?
C39 H39A 0.9800 . ?
C39 H39B 0.9800 . ?
C39 H39C 0.9800 . ?
C41 C42 1.3900 . ?
C41 C46 1.3900 . ?
C42 C47 1.208(14) . ?
C42 C43 1.3900 . ?
C43 C44 1.3900 . ?
C43 H43A 0.9500 . ?
C44 C45 1.3900 . ?
C44 C49 1.561(12) . ?
C45 C46 1.3900 . ?
C45 H45A 0.9500 . ?
C46 C48 1.460(15) . ?
C47 H47A 0.9900 . ?
C47 H47B 0.9900 . ?
C48 H48A 0.9900 . ?
C48 H48B 0.9900 . ?
C49 H49A 0.9800 . ?
C49 H49B 0.9800 . ?
C49 H49C 0.9800 . ?
C51 C52 1.3900 . ?
C51 C56 1.3900 . ?
C52 C53 1.3900 . ?
C52 C58 1.43(2) . ?
C53 C54 1.3900 . ?
C53 H53A 0.9500 . ?
C54 C55 1.3900 . ?
C54 C59 1.541(16) . ?
C55 C56 1.3900 . ?
C55 H55A 0.9500 . ?
C56 C57 1.534(5) . ?
C57 H57A 0.9900 . ?
C57 H57B 0.9900 . ?
C58 H58A 0.9900 . ?
C58 H58B 0.9900 . ?
C59 H59A 0.9800 . ?
C59 H59B 0.9800 . ?
C59 H59C 0.9800 . ?
C61 C62 1.3900 . ?
C61 C66 1.3900 . ?
C62 C63 1.3900 . ?
C62 C67 1.552(15) . ?
C63 C64 1.3900 . ?
C63 H63A 0.9500 . ?
C64 C65 1.3900 . ?
C64 C69 1.568(16) . ?
C65 C66 1.3900 . ?
C65 H65A 0.9500 . ?
C66 C68 1.50(2) . ?
C67 H67A 0.9900 . ?
C67 H67B 0.9900 . ?
C68 H68A 0.9900 . ?
C68 H68B 0.9900 . ?
C69 H69A 0.9800 . ?
C69 H69B 0.9800 . ?
C69 H69C 0.9800 . ?
C71 C72 1.3900 . ?
C71 C76 1.3900 . ?
C72 C73 1.3900 . ?
C72 C77 1.524(17) . ?
C73 C74 1.3900 . ?
C73 H73A 0.9500 . ?
C74 C75 1.3900 . ?
C74 C79 1.558(14) . ?
C75 C76 1.3900 . ?
C75 H75A 0.9500 . ?
C76 C78 1.552(19) . ?
C77 H77A 0.9900 . ?
C77 H77B 0.9900 . ?
C78 H78A 0.9900 . ?
C78 H78B 0.9900 . ?
C79 H79A 0.9800 . ?
C79 H79B 0.9800 . ?
C79 H79C 0.9800 . ?
C81 C82 1.3900 . ?
C81 C86 1.3900 . ?
C82 C83 1.3900 . ?
C82 C87 1.548(16) . ?
C83 C84 1.3900 . ?
C83 H83A 0.9500 . ?
C84 C85 1.3900 . ?
C84 C89 1.456(18) . ?
C85 C86 1.3900 . ?
C85 H85A 0.9500 . ?
C86 C88 1.50(2) . ?
C87 H87A 0.9900 . ?
C87 H87B 0.9900 . ?
C88 H88A 0.9900 . ?
C88 H88B 0.9900 . ?
C89 H89A 0.9800 . ?
C89 H89B 0.9800 . ?
C89 H89C 0.9800 . ?
C91 C92 1.3900 . ?
C91 C96 1.3900 . ?
C92 C93 1.3900 . ?
C92 C97 1.751(13) . ?
C93 C94 1.3900 . ?
C93 H93A 0.9500 . ?
C94 C95 1.3900 . ?
C94 C99 1.55(2) . ?
C95 C96 1.3900 . ?
C95 H95A 0.9500 . ?
C96 C98 1.436(16) . ?
C97 H97A 0.9900 . ?
C97 H97B 0.9900 . ?
C98 H98A 0.9900 . ?
C98 H98B 0.9900 . ?
C99 H99A 0.9800 . ?
C99 H99B 0.9800 . ?
C99 H99C 0.9800 . ?
C101 C102 1.3900 . ?
C101 C106 1.3900 . ?
C102 C103 1.3900 . ?
C102 C107 1.533(18) . ?
C103 C104 1.3900 . ?
C103 H10A 0.9500 . ?
C104 C105 1.3900 . ?
C104 C109 1.448(15) . ?
C105 C106 1.3900 . ?
C105 H10B 0.9500 . ?
C106 C108 1.536(16) . ?
C107 H10C 0.9900 . ?
C107 H10I 0.9900 . ?
C108 H10D 0.9900 . ?
C108 H10E 0.9900 . ?
C109 H10F 0.9800 . ?
C109 H10G 0.9800 . ?
C109 H10H 0.9800 . ?
C111 C112 1.3900 . ?
C111 C116 1.3900 . ?
C112 C113 1.3900 . ?
C112 C117 1.795(14) . ?
C113 C114 1.3900 . ?
C113 H11A 0.9500 . ?
C114 C115 1.3900 . ?
C114 C119 1.493(12) . ?
C115 C116 1.3900 . ?
C115 H11B 0.9500 . ?
C116 C118 1.478(15) . ?
C117 H11C 0.9900 . ?
C117 H11D 0.9900 . ?
C118 H11E 0.9900 . ?
C118 H11I 0.9900 . ?
C119 H11F 0.9800 . ?
C119 H11G 0.9800 . ?
C119 H11H 0.9800 . ?
C121 H12A 0.9900 . ?
C121 H12B 0.9900 . ?
C122 C123 1.519(18) . ?
C122 H12C 0.9900 . ?
C122 H12D 0.9900 . ?
C123 H12I 0.9800 . ?
C123 H12J 0.9800 . ?
C123 H12K 0.9800 . ?
C124 C125 1.61(2) . ?
C124 H12E 0.9900 . ?
C124 H12F 0.9900 . ?
C125 H12L 0.9800 . ?
C125 H12M 0.9800 . ?
C125 H12N 0.9800 . ?
C126 C127 1.37(2) . ?
C126 H12G 0.9900 . ?
C126 H12H 0.9900 . ?
C127 H12O 0.9800 . ?
C127 H12P 0.9800 . ?
C127 H12Q 0.9800 . ?
C200 C201 1.50(2) . ?
C200 H20A 0.9900 . ?
C200 H20B 0.9900 . ?
C201 H20D 0.9800 . ?
C201 H20C 0.9800 . ?
C201 H20E 0.9800 . ?
C202 C203 1.64(2) . ?
C202 H20F 0.9900 . ?
C202 H20G 0.9900 . ?
C203 H20I 0.9800 . ?
C203 H20J 0.9800 . ?
C203 H20H 0.9800 . ?
C204 C205 1.575(18) . ?
C204 H20L 0.9900 . ?
C204 H20K 0.9900 . ?
C205 H20N 0.9800 . ?
C205 H20M 0.9800 . ?
C205 H20O 0.9800 . ?
C206 H20P 0.9900 . ?
C206 H20Q 0.9900 . ?
C300 C301 1.48(2) . ?
C300 H30A 0.9900 . ?
C300 H30B 0.9900 . ?
C301 H30D 0.9800 . ?
C301 H30C 0.9800 . ?
C301 H30E 0.9800 . ?
C302 C303 1.510(18) . ?
C302 H30G 0.9900 . ?
C302 H30F 0.9900 . ?
C303 H30I 0.9800 . ?
C303 H30J 0.9800 . ?
C303 H30H 0.9800 . ?
C304 H30L 0.9900 . ?
C304 H30K 0.9900 . ?
C305 H30N 0.9900 . ?
C305 H30M 0.9900 . ?
